data_4023754
loop_
_publ_author_name
'Cl\'ement Bonnot'
'Jean-Claude Chambron'
'Enrique Espinosa'
'Klaus Bernauer'
'Ulrich Scholten'
'Roland Graff'

_publ_contact_author
; Dr. Jean-Claude Chambron,

 Universite de Bourgogne, 

 ICMUB, CNRS UMR 5260,  

 9 avenue Alain Savary, 21078 Dijon cedex, 

 France 

;
_publ_contact_author_email Jean-Claude.Chambron@u-bourgogne.fr
_publ_contact_author_fax '+33 3 80 39 61 17'
_publ_contact_author_phone '+33 3 80 39 61 16'
_publ_section_title
;
 The Proton Complex of a Diaza-macropentacycle: Structure, Slow
 Formation, and Chirality Induction by Ion Pairing with the Optically
 Active 1,1'-Binaphthyl-2,2'-diyl Phosphate Anion
;
_journal_name_full 'Journal of Organic Chemistry'
_journal_page_first 7871
_journal_page_last 7881
_journal_paper_doi 10.1021/jo801438d
_journal_volume 73
_journal_year 2008
_chemical_formula_moiety 'C129 H163 N8 O12 S12, Cl,7(C3 H6 O),2(0.75(H2 O),0.25(H2 O))'
_chemical_formula_sum 'C150 H209 Cl N8 O21 S12'
_chemical_formula_weight 2880.42
_chemical_name_systematic
;
?
;
_space_group_IT_number 2
_symmetry_cell_setting triclinic
_symmetry_space_group_name_Hall '-P 1'
_symmetry_space_group_name_H-M 'P -1'
_atom_sites_solution_hydrogens geom
_atom_sites_solution_primary direct
_atom_sites_solution_secondary difmap
_audit_creation_method SHELXL-97
_cell_angle_alpha 76.4850(10)
_cell_angle_beta 81.2810(10)
_cell_angle_gamma 77.4780(10)
_cell_formula_units_Z 2
_cell_length_a 17.3487(3)
_cell_length_b 18.2631(4)
_cell_length_c 25.9754(6)
_cell_measurement_reflns_used 34095
_cell_measurement_temperature 115(2)
_cell_measurement_theta_max 23.41
_cell_measurement_theta_min 1.53
_cell_volume 7767.5(3)
_computing_structure_refinement 'SHELXL-97 (Sheldrick, 1997)'
_diffrn_ambient_temperature 115(2)
_diffrn_measured_fraction_theta_full 0.979
_diffrn_measured_fraction_theta_max 0.979
_diffrn_measurement_device '95mm CCD camera on \k-goniostat'
_diffrn_measurement_device_type KappaCCD
_diffrn_measurement_method CCD
_diffrn_orient_matrix_type 'by Nonius Collect from scalepack cell'
_diffrn_radiation_monochromator graphite
_diffrn_radiation_source 'fine-focus sealed tube'
_diffrn_radiation_type MoK\a
_diffrn_radiation_wavelength 0.71069
_diffrn_reflns_av_R_equivalents 0.0453
_diffrn_reflns_av_sigmaI/netI 0.0949
_diffrn_reflns_limit_h_max 19
_diffrn_reflns_limit_h_min -19
_diffrn_reflns_limit_k_max 19
_diffrn_reflns_limit_k_min -20
_diffrn_reflns_limit_l_max 22
_diffrn_reflns_limit_l_min -29
_diffrn_reflns_number 34095
_diffrn_reflns_theta_full 23.41
_diffrn_reflns_theta_max 23.41
_diffrn_reflns_theta_min 1.53
_exptl_absorpt_coefficient_mu 0.251
_exptl_absorpt_correction_type none
_exptl_crystal_colour Colourless
_exptl_crystal_density_diffrn 1.232
_exptl_crystal_density_method 'not measured'
_exptl_crystal_description Prism
_exptl_crystal_F_000 3084
_exptl_crystal_size_max 0.25
_exptl_crystal_size_mid 0.12
_exptl_crystal_size_min 0.10
_refine_diff_density_max 1.275
_refine_diff_density_min -0.902
_refine_diff_density_rms 0.066
_refine_ls_extinction_method none
_refine_ls_goodness_of_fit_ref 1.072
_refine_ls_hydrogen_treatment mixed
_refine_ls_matrix_type fullcycle
_refine_ls_number_parameters 1789
_refine_ls_number_reflns 22289
_refine_ls_number_restraints 129
_refine_ls_restrained_S_all 1.085
_refine_ls_R_factor_all 0.1393
_refine_ls_R_factor_gt 0.0779
_refine_ls_shift/su_max 0.009
_refine_ls_shift/su_mean 0.000
_refine_ls_structure_factor_coef Fsqd
_refine_ls_weighting_details 'calc w=1/[\s^2^(Fo^2^)+(0.0364P)^2^+23.4440P] where P=(Fo^2^+2Fc^2^)/3'
_refine_ls_weighting_scheme calc
_refine_ls_wR_factor_gt 0.1478
_refine_ls_wR_factor_ref 0.1715
_reflns_number_gt 14124
_reflns_number_total 22289
_reflns_threshold_expression >2sigma(I)
_cod_data_source_file jo801438d_si_002.cif
_cod_data_source_block cbo004
_cod_depositor_comments
;
The following automatic conversions were performed:
'_symmetry_cell_setting' value 'Triclinic' changed to 'triclinic'
according to '/home/saulius/struct/CIF-dictionaries/cif_core.dic'
dictionary named 'cif_core.dic' version 2.4.1 from
2010-06-29.

'_exptl_absorpt_correction_type' value 'None' changed to
'none' according to '/home/saulius/struct/CIF-dictionaries/cif_core.dic'
dictionary named 'cif_core.dic' version 2.4.1 from 2010-06-29.

Automatic conversion script
Id: cif_fix_enum 1527 2010-12-29 10:47:43Z saulius 
;
_cod_database_code 4023754

loop_
_symmetry_equiv_pos_as_xyz
'x, y, z'
'-x, -y, -z'

loop_
_atom_site_label
_atom_site_type_symbol
_atom_site_fract_x
_atom_site_fract_y
_atom_site_fract_z
_atom_site_U_iso_or_equiv
_atom_site_adp_type
_atom_site_occupancy
_atom_site_symmetry_multiplicity
_atom_site_calc_flag
_atom_site_refinement_flags
_atom_site_disorder_assembly
_atom_site_disorder_group
N1 N 0.1463(3) -0.3881(3) 0.38237(17) 0.0351(12) Uani 1 1 d D . .
HN1 H 0.174(3) -0.360(3) 0.3488(14) 0.046 Uiso 1 1 d D . .
N46 N 0.3414(2) -0.2282(2) 0.17648(15) 0.0253(10) Uani 1 1 d . . .
N11A N 0.5542(3) -0.3929(3) 0.34641(18) 0.0373(12) Uani 1 1 d . . .
N15A N 0.6053(3) -0.5555(2) 0.23216(17) 0.0337(11) Uani 1 1 d . . .
S1A S 0.31767(9) -0.41106(8) 0.30878(5) 0.0350(4) Uani 1 1 d . . .
S2A S 0.39985(9) -0.48871(8) 0.20405(5) 0.0325(3) Uani 1 1 d . . .
S3A S 0.60774(10) -0.33721(10) 0.35987(7) 0.0482(4) Uani 1 1 d . . .
S4A S 0.63005(9) -0.64740(9) 0.25873(6) 0.0396(4) Uani 1 1 d . . .
O1A O 0.5578(3) -0.2940(2) 0.39590(17) 0.0582(12) Uani 1 1 d . . .
O2A O 0.6803(3) -0.3868(2) 0.37551(17) 0.0576(12) Uani 1 1 d . . .
O3A O 0.6361(2) -0.6530(2) 0.31397(14) 0.0492(11) Uani 1 1 d . . .
O4A O 0.5751(2) -0.6855(2) 0.24401(15) 0.0455(11) Uani 1 1 d . . .
C1A C 0.2080(4) -0.4518(3) 0.4102(2) 0.0406(15) Uani 1 1 d . . .
H1A1 H 0.1840 -0.4741 0.4459 0.053 Uiso 1 1 calc R . .
H1A2 H 0.2233 -0.4930 0.3895 0.053 Uiso 1 1 calc R . .
C2A C 0.2818(4) -0.4243(3) 0.4161(2) 0.0377(15) Uani 1 1 d . . .
C3A C 0.2934(4) -0.4174(3) 0.4668(2) 0.0437(16) Uani 1 1 d . . .
H3A H 0.2547 -0.4292 0.4959 0.057 Uiso 1 1 calc R . .
C4A C 0.3604(4) -0.3937(3) 0.4752(2) 0.0414(16) Uani 1 1 d . . .
C5A C 0.4172(4) -0.3799(3) 0.4323(2) 0.0418(16) Uani 1 1 d . . .
H5A H 0.4642 -0.3656 0.4380 0.054 Uiso 1 1 calc R . .
C6A C 0.4083(3) -0.3860(3) 0.3809(2) 0.0346(14) Uani 1 1 d . . .
C7A C 0.3391(4) -0.4077(3) 0.3732(2) 0.0345(14) Uani 1 1 d . . .
C8A C 0.3477(4) -0.5133(3) 0.3097(2) 0.0388(15) Uani 1 1 d . . .
H8A1 H 0.3574 -0.5414 0.3464 0.050 Uiso 1 1 calc R . .
H8A2 H 0.3046 -0.5321 0.2988 0.050 Uiso 1 1 calc R . .
C9A C 0.4225(3) -0.5285(3) 0.2723(2) 0.0370(15) Uani 1 1 d . . .
H9A1 H 0.4429 -0.5844 0.2770 0.048 Uiso 1 1 calc R . .
H9A2 H 0.4640 -0.5045 0.2804 0.048 Uiso 1 1 calc R . .
C10A C 0.4710(3) -0.3617(3) 0.3356(2) 0.0389(15) Uani 1 1 d . . .
H10A H 0.4620 -0.3778 0.3035 0.051 Uiso 1 1 calc R . .
H10B H 0.4632 -0.3050 0.3274 0.051 Uiso 1 1 calc R . .
C12A C 0.5948(3) -0.4581(3) 0.3216(2) 0.0374(15) Uani 1 1 d . . .
H12A H 0.5595 -0.4961 0.3286 0.049 Uiso 1 1 calc R . .
H12B H 0.6433 -0.4832 0.3393 0.049 Uiso 1 1 calc R . .
C13A C 0.6183(4) -0.4375(3) 0.2618(2) 0.0385(15) Uani 1 1 d . . .
H13A H 0.6539 -0.3997 0.2544 0.050 Uiso 1 1 calc R . .
H13B H 0.5701 -0.4132 0.2436 0.050 Uiso 1 1 calc R . .
C14A C 0.6603(3) -0.5080(3) 0.2395(2) 0.0381(15) Uani 1 1 d . . .
H14A H 0.6904 -0.4909 0.2047 0.049 Uiso 1 1 calc R . .
H14B H 0.6990 -0.5399 0.2640 0.049 Uiso 1 1 calc R . .
C16A C 0.5833(3) -0.5385(3) 0.1770(2) 0.0332(14) Uani 1 1 d . . .
H16A H 0.5448 -0.5705 0.1752 0.043 Uiso 1 1 calc R . .
H16B H 0.6312 -0.5522 0.1526 0.043 Uiso 1 1 calc R . .
C17A C 0.5474(3) -0.4557(3) 0.1589(2) 0.0287(13) Uani 1 1 d . . .
C18A C 0.4670(3) -0.4256(3) 0.17418(19) 0.0292(13) Uani 1 1 d . . .
C19A C 0.4383(3) -0.3460(3) 0.15953(19) 0.0285(13) Uani 1 1 d . . .
C20A C 0.4896(3) -0.2992(3) 0.12894(19) 0.0290(13) Uani 1 1 d . . .
H20A H 0.4702 -0.2456 0.1197 0.038 Uiso 1 1 calc R . .
C21A C 0.5677(3) -0.3275(3) 0.1115(2) 0.0312(14) Uani 1 1 d . . .
C22A C 0.5944(3) -0.4065(3) 0.1275(2) 0.0335(14) Uani 1 1 d . . .
H22A H 0.6476 -0.4275 0.1161 0.043 Uiso 1 1 calc R . .
C23A C 0.6235(3) -0.2772(3) 0.0769(2) 0.0395(15) Uani 1 1 d . . .
C24A C 0.5869(4) -0.1926(3) 0.0678(3) 0.0491(17) Uani 1 1 d . . .
H24A H 0.5395 -0.1831 0.0492 0.064 Uiso 1 1 calc R . .
H24B H 0.6255 -0.1628 0.0463 0.064 Uiso 1 1 calc R . .
H24C H 0.5720 -0.1771 0.1022 0.064 Uiso 1 1 calc R . .
C25A C 0.6460(4) -0.3011(4) 0.0227(3) 0.069(2) Uani 1 1 d . . .
H25A H 0.5983 -0.2912 0.0043 0.089 Uiso 1 1 calc R . .
H25B H 0.6693 -0.3559 0.0283 0.089 Uiso 1 1 calc R . .
H25C H 0.6846 -0.2715 0.0010 0.089 Uiso 1 1 calc R . .
C26A C 0.6994(4) -0.2892(4) 0.1050(3) 0.067(2) Uani 1 1 d . . .
H26A H 0.7352 -0.2563 0.0834 0.087 Uiso 1 1 calc R . .
H26B H 0.7262 -0.3430 0.1093 0.087 Uiso 1 1 calc R . .
H26C H 0.6847 -0.2758 0.1401 0.087 Uiso 1 1 calc R . .
C27A C 0.3727(4) -0.3795(4) 0.5292(2) 0.0511(18) Uani 1 1 d . . .
C28A C 0.3800(5) -0.2957(4) 0.5216(3) 0.073(2) Uani 1 1 d U . .
H28A H 0.4257 -0.2856 0.4956 0.095 Uiso 1 1 calc R . .
H28B H 0.3875 -0.2854 0.5557 0.095 Uiso 1 1 calc R . .
H28C H 0.3316 -0.2624 0.5085 0.095 Uiso 1 1 calc R . .
C29A C 0.3034(4) -0.3958(4) 0.5711(2) 0.068(2) Uani 1 1 d . . .
H29A H 0.2540 -0.3633 0.5590 0.089 Uiso 1 1 calc R . .
H29B H 0.3124 -0.3848 0.6047 0.089 Uiso 1 1 calc R . .
H29C H 0.2994 -0.4498 0.5767 0.089 Uiso 1 1 calc R . .
C30A C 0.4492(4) -0.4327(3) 0.5485(2) 0.0492(17) Uani 1 1 d . . .
H30A H 0.4442 -0.4863 0.5528 0.064 Uiso 1 1 calc R . .
H30B H 0.4576 -0.4236 0.5828 0.064 Uiso 1 1 calc R . .
H30C H 0.4945 -0.4221 0.5223 0.064 Uiso 1 1 calc R . .
C31A C 0.6329(4) -0.2697(4) 0.3028(3) 0.0456(16) Uani 1 1 d . . .
C32A C 0.5825(4) -0.1998(4) 0.2899(3) 0.063(2) Uani 1 1 d . . .
H32A H 0.5347 -0.1884 0.3121 0.082 Uiso 1 1 calc R . .
C33A C 0.6009(4) -0.1466(4) 0.2450(3) 0.068(2) Uani 1 1 d . . .
H33A H 0.5643 -0.0999 0.2359 0.089 Uiso 1 1 calc R . .
C34A C 0.6719(4) -0.1597(4) 0.2125(3) 0.0525(18) Uani 1 1 d . . .
C35A C 0.7233(4) -0.2295(4) 0.2277(3) 0.0520(18) Uani 1 1 d . . .
H35A H 0.7730 -0.2397 0.2071 0.068 Uiso 1 1 calc R . .
C36A C 0.7045(4) -0.2836(4) 0.2714(3) 0.0487(17) Uani 1 1 d . . .
H36A H 0.7404 -0.3308 0.2801 0.063 Uiso 1 1 calc R . .
C37A C 0.6912(4) -0.1015(4) 0.1635(3) 0.062(2) Uani 1 1 d . . .
H37A H 0.6494 -0.0910 0.1398 0.081 Uiso 1 1 calc R . .
H37B H 0.7422 -0.1216 0.1451 0.081 Uiso 1 1 calc R . .
H37C H 0.6946 -0.0540 0.1737 0.081 Uiso 1 1 calc R . .
C38A C 0.7258(3) -0.6778(3) 0.2274(2) 0.0363(14) Uani 1 1 d . . .
C39A C 0.7339(4) -0.6956(3) 0.1779(2) 0.0385(15) Uani 1 1 d . . .
H39A H 0.6886 -0.6982 0.1624 0.050 Uiso 1 1 calc R . .
C40A C 0.8093(4) -0.7095(3) 0.1509(2) 0.0457(16) Uani 1 1 d . . .
H40A H 0.8149 -0.7210 0.1165 0.059 Uiso 1 1 calc R . .
C41A C 0.8763(4) -0.7072(3) 0.1726(3) 0.0474(17) Uani 1 1 d . . .
C42A C 0.8665(4) -0.6913(3) 0.2229(2) 0.0450(16) Uani 1 1 d . . .
H42A H 0.9122 -0.6913 0.2390 0.059 Uiso 1 1 calc R . .
C43A C 0.7933(4) -0.6757(3) 0.2504(2) 0.0406(15) Uani 1 1 d . . .
H43A H 0.7882 -0.6636 0.2846 0.053 Uiso 1 1 calc R . .
C44A C 0.9589(4) -0.7227(4) 0.1436(3) 0.066(2) Uani 1 1 d . . .
H44A H 0.9871 -0.6819 0.1442 0.086 Uiso 1 1 calc R . .
H44B H 0.9549 -0.7241 0.1067 0.086 Uiso 1 1 calc R . .
H44C H 0.9881 -0.7721 0.1613 0.086 Uiso 1 1 calc R . .
C45A C 0.3519(3) -0.3092(3) 0.1737(2) 0.0279(13) Uani 1 1 d . . .
H45A H 0.3193 -0.3133 0.1467 0.036 Uiso 1 1 calc R . .
H45B H 0.3319 -0.3381 0.2086 0.036 Uiso 1 1 calc R . .
N11B N 0.0681(2) 0.0064(2) 0.30468(17) 0.0321(11) Uani 1 1 d . . .
N15B N 0.3120(3) 0.0316(3) 0.33621(17) 0.0339(11) Uani 1 1 d . . .
S1B S 0.20469(8) -0.22081(8) 0.33396(5) 0.0333(4) Uani 1 1 d . . .
S2B S 0.37972(8) -0.17018(8) 0.33018(5) 0.0319(3) Uani 1 1 d . . .
S3B S -0.00691(8) 0.07147(9) 0.28484(6) 0.0354(4) Uani 1 1 d . . .
S4B S 0.31153(9) 0.03770(9) 0.39805(6) 0.0373(4) Uani 1 1 d . . .
O1B O -0.0444(2) 0.0419(2) 0.25071(15) 0.0454(11) Uani 1 1 d . . .
O2B O 0.0171(2) 0.1435(2) 0.26486(15) 0.0439(10) Uani 1 1 d . . .
O3B O 0.3680(2) -0.0262(2) 0.42159(14) 0.0408(10) Uani 1 1 d . . .
O4B O 0.2300(2) 0.0469(2) 0.41989(14) 0.0435(10) Uani 1 1 d . . .
C1B C 0.1121(3) -0.3295(3) 0.4163(2) 0.0368(15) Uani 1 1 d . . .
H1B1 H 0.0782 -0.3529 0.4472 0.048 Uiso 1 1 calc R . .
H1B2 H 0.1562 -0.3161 0.4301 0.048 Uiso 1 1 calc R . .
C2B C 0.0639(3) -0.2574(3) 0.3872(2) 0.0332(14) Uani 1 1 d . . .
C3B C -0.0184(4) -0.2453(3) 0.3970(2) 0.0381(15) Uani 1 1 d . . .
H3B H -0.0423 -0.2830 0.4221 0.050 Uiso 1 1 calc R . .
C4B C -0.0671(3) -0.1798(4) 0.3714(2) 0.0392(15) Uani 1 1 d . . .
C5B C -0.0297(3) -0.1244(3) 0.3366(2) 0.0367(15) Uani 1 1 d . . .
H5B H -0.0615 -0.0791 0.3188 0.048 Uiso 1 1 calc R . .
C6B C 0.0532(3) -0.1331(3) 0.3269(2) 0.0293(13) Uani 1 1 d . . .
C7B C 0.0998(3) -0.2007(3) 0.3507(2) 0.0306(13) Uani 1 1 d . . .
C8B C 0.2412(3) -0.2008(3) 0.3910(2) 0.0332(14) Uani 1 1 d . . .
H8B1 H 0.1956 -0.1838 0.4161 0.043 Uiso 1 1 calc R . .
H8B2 H 0.2733 -0.2484 0.4100 0.043 Uiso 1 1 calc R . .
C9B C 0.2910(3) -0.1399(3) 0.3731(2) 0.0352(14) Uani 1 1 d . . .
H9B1 H 0.3069 -0.1277 0.4048 0.046 Uiso 1 1 calc R . .
H9B2 H 0.2591 -0.0927 0.3537 0.046 Uiso 1 1 calc R . .
C10B C 0.0871(3) -0.0692(3) 0.2879(2) 0.0352(14) Uani 1 1 d . . .
H10C H 0.1455 -0.0852 0.2826 0.046 Uiso 1 1 calc R . .
H10D H 0.0666 -0.0622 0.2532 0.046 Uiso 1 1 calc R . .
C12B C 0.1294(3) 0.0309(3) 0.3273(2) 0.0341(14) Uani 1 1 d . . .
H12C H 0.1538 -0.0124 0.3542 0.044 Uiso 1 1 calc R . .
H12D H 0.1038 0.0733 0.3455 0.044 Uiso 1 1 calc R . .
C13B C 0.1940(3) 0.0574(3) 0.2849(2) 0.0347(14) Uani 1 1 d . . .
H13C H 0.1685 0.0964 0.2561 0.045 Uiso 1 1 calc R . .
H13D H 0.2227 0.0131 0.2693 0.045 Uiso 1 1 calc R . .
C14B C 0.2545(3) 0.0910(3) 0.3044(2) 0.0374(15) Uani 1 1 d . . .
H14C H 0.2841 0.1195 0.2733 0.049 Uiso 1 1 calc R . .
H14D H 0.2260 0.1280 0.3265 0.049 Uiso 1 1 calc R . .
C16B C 0.3903(3) 0.0057(3) 0.3068(2) 0.0335(14) Uani 1 1 d . . .
H16C H 0.4238 -0.0327 0.3319 0.043 Uiso 1 1 calc R . .
H16D H 0.4172 0.0501 0.2934 0.043 Uiso 1 1 calc R . .
C17B C 0.3847(3) -0.0290(3) 0.2602(2) 0.0278(13) Uani 1 1 d . . .
C18B C 0.3757(3) -0.1058(3) 0.2666(2) 0.0295(13) Uani 1 1 d . . .
C19B C 0.3780(3) -0.1362(3) 0.2210(2) 0.0250(12) Uani 1 1 d . . .
C20B C 0.3877(3) -0.0885(3) 0.1711(2) 0.0274(13) Uani 1 1 d . . .
H20B H 0.3898 -0.1094 0.1406 0.036 Uiso 1 1 calc R . .
C21B C 0.3944(3) -0.0126(3) 0.1634(2) 0.0291(13) Uani 1 1 d . . .
C22B C 0.3923(3) 0.0159(3) 0.2092(2) 0.0302(13) Uani 1 1 d . . .
H22B H 0.3961 0.0681 0.2053 0.039 Uiso 1 1 calc R . .
C23B C 0.4105(4) 0.0352(3) 0.1076(2) 0.0398(14) Uani 1 1 d U . .
C24B C 0.3664(5) 0.1184(4) 0.1034(3) 0.066(2) Uani 1 1 d U . .
H24D H 0.3091 0.1196 0.1105 0.086 Uiso 1 1 calc R . .
H24E H 0.3785 0.1480 0.0674 0.086 Uiso 1 1 calc R . .
H24F H 0.3835 0.1410 0.1294 0.086 Uiso 1 1 calc R . .
C25B C 0.4987(4) 0.0343(4) 0.0967(3) 0.064(2) Uani 1 1 d U . .
H25D H 0.5148 0.0592 0.1219 0.083 Uiso 1 1 calc R . .
H25E H 0.5110 0.0620 0.0603 0.083 Uiso 1 1 calc R . .
H25F H 0.5275 -0.0188 0.1010 0.083 Uiso 1 1 calc R . .
C26B C 0.3856(4) 0.0039(4) 0.0645(2) 0.0528(17) Uani 1 1 d U . .
H26D H 0.4174 -0.0473 0.0636 0.069 Uiso 1 1 calc R . .
H26E H 0.3942 0.0382 0.0298 0.069 Uiso 1 1 calc R . .
H26F H 0.3292 0.0006 0.0723 0.069 Uiso 1 1 calc R . .
C27B C -0.1576(4) -0.1719(4) 0.3809(3) 0.0541(16) Uani 1 1 d U . .
C28B C -0.1999(4) -0.0985(4) 0.3497(3) 0.072(2) Uani 1 1 d U . .
H28D H -0.1855 -0.0550 0.3596 0.093 Uiso 1 1 calc R . .
H28E H -0.2574 -0.0958 0.3575 0.093 Uiso 1 1 calc R . .
H28F H -0.1846 -0.0964 0.3116 0.093 Uiso 1 1 calc R . .
C29B C -0.1842(4) -0.1756(5) 0.4408(3) 0.075(2) Uani 1 1 d U . .
H29D H -0.1542 -0.2219 0.4616 0.097 Uiso 1 1 calc R . .
H29E H -0.2410 -0.1768 0.4480 0.097 Uiso 1 1 calc R . .
H29F H -0.1741 -0.1302 0.4509 0.097 Uiso 1 1 calc R . .
C30B C -0.1802(4) -0.2399(4) 0.3654(3) 0.073(2) Uani 1 1 d U . .
H30D H -0.1622 -0.2395 0.3277 0.094 Uiso 1 1 calc R . .
H30E H -0.2380 -0.2357 0.3713 0.094 Uiso 1 1 calc R . .
H30F H -0.1549 -0.2879 0.3873 0.094 Uiso 1 1 calc R . .
C31B C -0.0738(3) 0.0809(3) 0.3426(2) 0.0331(14) Uani 1 1 d . . .
C32B C -0.1402(4) 0.1381(3) 0.3358(2) 0.0467(17) Uani 1 1 d . . .
H32B H -0.1467 0.1716 0.3021 0.061 Uiso 1 1 calc R . .
C33B C -0.1972(4) 0.1460(4) 0.3785(3) 0.0591(19) Uani 1 1 d . . .
H33B H -0.2433 0.1850 0.3739 0.077 Uiso 1 1 calc R . .
C34B C -0.1878(4) 0.0977(4) 0.4282(2) 0.0498(17) Uani 1 1 d . . .
C35B C -0.1203(4) 0.0426(3) 0.4337(2) 0.0444(16) Uani 1 1 d . . .
H35B H -0.1129 0.0100 0.4676 0.058 Uiso 1 1 calc R . .
C36B C -0.0627(4) 0.0328(3) 0.3918(2) 0.0396(15) Uani 1 1 d . . .
H36B H -0.0165 -0.0060 0.3965 0.051 Uiso 1 1 calc R . .
C37B C -0.2516(4) 0.1063(4) 0.4747(3) 0.072(2) Uani 1 1 d . . .
H37D H -0.2663 0.0564 0.4908 0.093 Uiso 1 1 calc R . .
H37E H -0.2984 0.1428 0.4618 0.093 Uiso 1 1 calc R . .
H37F H -0.2311 0.1251 0.5013 0.093 Uiso 1 1 calc R . .
C38B C 0.3446(4) 0.1221(4) 0.3997(2) 0.0462(17) Uani 1 1 d . . .
C39B C 0.2928(5) 0.1804(4) 0.4200(3) 0.061(2) Uani 1 1 d . . .
H39B H 0.2386 0.1770 0.4304 0.079 Uiso 1 1 calc R . .
C40B C 0.3211(6) 0.2442(4) 0.4249(3) 0.078(3) Uani 1 1 d . . .
H40B H 0.2859 0.2843 0.4388 0.101 Uiso 1 1 calc R . .
C41B C 0.3999(6) 0.2494(5) 0.4096(3) 0.076(2) Uani 1 1 d U . .
C42B C 0.4499(5) 0.1921(5) 0.3886(3) 0.073(2) Uani 1 1 d . . .
H42B H 0.5034 0.1970 0.3767 0.095 Uiso 1 1 calc R . .
C43B C 0.4241(4) 0.1267(4) 0.3842(3) 0.0597(19) Uani 1 1 d . . .
H43B H 0.4599 0.0863 0.3711 0.078 Uiso 1 1 calc R . .
C44B C 0.4315(6) 0.3169(5) 0.4174(4) 0.105(3) Uani 1 1 d U . .
H44D H 0.4558 0.3029 0.4509 0.136 Uiso 1 1 calc R . .
H44E H 0.3877 0.3608 0.4186 0.136 Uiso 1 1 calc R . .
H44F H 0.4714 0.3307 0.3877 0.136 Uiso 1 1 calc R . .
C45B C 0.3728(3) -0.2186(3) 0.22381(19) 0.0261(13) Uani 1 1 d . . .
H45C H 0.4262 -0.2510 0.2269 0.034 Uiso 1 1 calc R . .
H45D H 0.3378 -0.2365 0.2561 0.034 Uiso 1 1 calc R . .
N11C N 0.1568(3) -0.4575(2) 0.13001(16) 0.0340(11) Uani 1 1 d . . .
N15C N 0.0105(2) -0.2307(3) 0.06691(16) 0.0312(11) Uani 1 1 d . . .
S1C S 0.13462(9) -0.32624(8) 0.25749(5) 0.0342(4) Uani 1 1 d . . .
S2C S 0.07520(8) -0.15567(8) 0.17707(5) 0.0323(3) Uani 1 1 d . . .
S3C S 0.21594(10) -0.52331(9) 0.10264(6) 0.0415(4) Uani 1 1 d . . .
S4C S -0.08588(8) -0.22970(9) 0.07154(6) 0.0360(4) Uani 1 1 d . . .
O1C O 0.2567(2) -0.5750(2) 0.14431(15) 0.0503(11) Uani 1 1 d . . .
O2C O 0.1683(3) -0.5494(2) 0.07289(16) 0.0519(11) Uani 1 1 d . . .
O3C O -0.0935(2) -0.3077(2) 0.07641(15) 0.0412(10) Uani 1 1 d . . .
O4C O -0.1226(2) -0.1890(2) 0.11270(14) 0.0397(10) Uani 1 1 d . . .
C1C C 0.0802(3) -0.4199(3) 0.3676(2) 0.0389(15) Uani 1 1 d . . .
H1C1 H 0.0601 -0.4551 0.3994 0.051 Uiso 1 1 calc R . .
H1C2 H 0.0359 -0.3768 0.3577 0.051 Uiso 1 1 calc R . .
C2C C 0.1041(3) -0.4625(3) 0.3222(2) 0.0328(14) Uani 1 1 d . . .
C3C C 0.0953(3) -0.5386(3) 0.3323(2) 0.0380(15) Uani 1 1 d . . .
H3C H 0.0807 -0.5637 0.3677 0.049 Uiso 1 1 calc R . .
C4C C 0.1074(3) -0.5788(3) 0.2912(2) 0.0385(15) Uani 1 1 d . . .
C5C C 0.1335(3) -0.5419(3) 0.2404(2) 0.0370(15) Uani 1 1 d . . .
H5C H 0.1442 -0.5691 0.2123 0.048 Uiso 1 1 calc R . .
C6C C 0.1445(3) -0.4664(3) 0.2295(2) 0.0312(13) Uani 1 1 d . . .
C7C C 0.1272(3) -0.4253(3) 0.2704(2) 0.0312(13) Uani 1 1 d . . .
C8C C 0.0315(3) -0.2800(3) 0.2498(2) 0.0374(15) Uani 1 1 d . . .
H8C1 H -0.0021 -0.3196 0.2586 0.049 Uiso 1 1 calc R . .
H8C2 H 0.0133 -0.2452 0.2751 0.049 Uiso 1 1 calc R . .
C9C C 0.0213(3) -0.2346(3) 0.1935(2) 0.0348(14) Uani 1 1 d . . .
H9C1 H -0.0359 -0.2141 0.1902 0.045 Uiso 1 1 calc R . .
H9C2 H 0.0409 -0.2689 0.1681 0.045 Uiso 1 1 calc R . .
C10C C 0.1816(3) -0.4326(3) 0.1743(2) 0.0344(14) Uani 1 1 d . . .
H10E H 0.1676 -0.3760 0.1684 0.045 Uiso 1 1 calc R . .
H10F H 0.2401 -0.4471 0.1735 0.045 Uiso 1 1 calc R . .
C12C C 0.0955(3) -0.4025(3) 0.0999(2) 0.0322(14) Uani 1 1 d . . .
H12E H 0.0541 -0.3799 0.1254 0.042 Uiso 1 1 calc R . .
H12F H 0.0700 -0.4307 0.0811 0.042 Uiso 1 1 calc R . .
C13C C 0.1267(3) -0.3378(3) 0.0593(2) 0.0350(14) Uani 1 1 d . . .
H13E H 0.1654 -0.3600 0.0322 0.046 Uiso 1 1 calc R . .
H13F H 0.1551 -0.3114 0.0775 0.046 Uiso 1 1 calc R . .
C14C C 0.0606(3) -0.2791(3) 0.0314(2) 0.0327(14) Uani 1 1 d . . .
H14E H 0.0847 -0.2458 0.0001 0.043 Uiso 1 1 calc R . .
H14F H 0.0267 -0.3066 0.0183 0.043 Uiso 1 1 calc R . .
C16C C 0.0308(3) -0.1531(3) 0.0618(2) 0.0350(14) Uani 1 1 d . . .
H16E H -0.0035 -0.1270 0.0888 0.046 Uiso 1 1 calc R . .
H16F H 0.0201 -0.1215 0.0262 0.046 Uiso 1 1 calc R . .
C17C C 0.1166(3) -0.1592(3) 0.0692(2) 0.0294(13) Uani 1 1 d . . .
C18C C 0.1427(3) -0.1699(3) 0.1196(2) 0.0288(13) Uani 1 1 d . . .
C19C C 0.2250(3) -0.1808(3) 0.1241(2) 0.0260(13) Uani 1 1 d . . .
C20C C 0.2774(3) -0.1786(3) 0.0774(2) 0.0286(13) Uani 1 1 d . . .
H20C H 0.3326 -0.1862 0.0804 0.037 Uiso 1 1 calc R . .
C21C C 0.2533(3) -0.1659(3) 0.0274(2) 0.0287(13) Uani 1 1 d . . .
C22C C 0.1714(3) -0.1553(3) 0.0245(2) 0.0288(13) Uani 1 1 d . . .
H22C H 0.1529 -0.1451 -0.0095 0.037 Uiso 1 1 calc R . .
C23C C 0.3106(3) -0.1613(3) -0.0239(2) 0.0319(14) Uani 1 1 d . . .
C24C C 0.3965(3) -0.1887(3) -0.0121(2) 0.0374(15) Uani 1 1 d . . .
H24G H 0.4101 -0.1558 0.0087 0.049 Uiso 1 1 calc R . .
H24H H 0.4313 -0.1864 -0.0457 0.049 Uiso 1 1 calc R . .
H24I H 0.4035 -0.2417 0.0082 0.049 Uiso 1 1 calc R . .
C25C C 0.2994(3) -0.0765(3) -0.0538(2) 0.0370(15) Uani 1 1 d . . .
H25G H 0.3138 -0.0455 -0.0320 0.048 Uiso 1 1 calc R . .
H25H H 0.2438 -0.0579 -0.0607 0.048 Uiso 1 1 calc R . .
H25I H 0.3335 -0.0723 -0.0877 0.048 Uiso 1 1 calc R . .
C26C C 0.2913(4) -0.2101(4) -0.0591(2) 0.0455(16) Uani 1 1 d . . .
H26G H 0.3292 -0.2082 -0.0913 0.059 Uiso 1 1 calc R . .
H26H H 0.2373 -0.1900 -0.0692 0.059 Uiso 1 1 calc R . .
H26I H 0.2950 -0.2633 -0.0394 0.059 Uiso 1 1 calc R . .
C27C C 0.0923(4) -0.6616(3) 0.3031(2) 0.0472(17) Uani 1 1 d . . .
C28C C 0.1405(4) -0.7103(3) 0.3474(2) 0.0543(18) Uani 1 1 d . . .
H28G H 0.1307 -0.7628 0.3550 0.071 Uiso 1 1 calc R . .
H28H H 0.1249 -0.6888 0.3795 0.071 Uiso 1 1 calc R . .
H28I H 0.1971 -0.7107 0.3362 0.071 Uiso 1 1 calc R . .
C29C C 0.0030(4) -0.6599(4) 0.3225(3) 0.0581(19) Uani 1 1 d . . .
H29G H -0.0084 -0.7116 0.3279 0.076 Uiso 1 1 calc R . .
H29H H -0.0292 -0.6250 0.2957 0.076 Uiso 1 1 calc R . .
H29I H -0.0098 -0.6422 0.3562 0.076 Uiso 1 1 calc R . .
C30C C 0.1124(4) -0.6978(4) 0.2541(2) 0.060(2) Uani 1 1 d . . .
H30G H 0.1687 -0.6994 0.2412 0.078 Uiso 1 1 calc R . .
H30H H 0.0798 -0.6672 0.2261 0.078 Uiso 1 1 calc R . .
H30I H 0.1016 -0.7501 0.2637 0.078 Uiso 1 1 calc R . .
C31C C 0.2884(4) -0.4819(3) 0.0564(2) 0.0381(15) Uani 1 1 d . . .
C32C C 0.3464(4) -0.4564(4) 0.0743(2) 0.0567(19) Uani 1 1 d . . .
H32C H 0.3464 -0.4604 0.1114 0.074 Uiso 1 1 calc R . .
C33C C 0.4054(4) -0.4247(4) 0.0388(2) 0.0558(19) Uani 1 1 d . . .
H33C H 0.4449 -0.4071 0.0519 0.073 Uiso 1 1 calc R . .
C34C C 0.4061(4) -0.4189(4) -0.0151(2) 0.0521(16) Uani 1 1 d U . .
C35C C 0.3469(4) -0.4440(4) -0.0319(3) 0.0602(16) Uani 1 1 d U . .
H35C H 0.3459 -0.4390 -0.0690 0.078 Uiso 1 1 calc R . .
C36C C 0.2888(4) -0.4763(4) 0.0030(2) 0.0577(17) Uani 1 1 d U . .
H36C H 0.2496 -0.4943 -0.0101 0.075 Uiso 1 1 calc R . .
C37C C 0.4697(4) -0.3855(4) -0.0534(3) 0.066(2) Uani 1 1 d U . .
H37G H 0.4913 -0.4186 -0.0790 0.086 Uiso 1 1 calc R . .
H37H H 0.5122 -0.3819 -0.0337 0.086 Uiso 1 1 calc R . .
H37I H 0.4470 -0.3342 -0.0725 0.086 Uiso 1 1 calc R . .
C38C C -0.1176(3) -0.1753(3) 0.0100(2) 0.0336(14) Uani 1 1 d . . .
C39C C -0.1326(3) -0.0953(3) 0.0014(2) 0.0387(15) Uani 1 1 d . . .
H39C H -0.1332 -0.0702 0.0297 0.050 Uiso 1 1 calc R . .
C40C C -0.1466(3) -0.0536(4) -0.0488(2) 0.0411(15) Uani 1 1 d . . .
H40C H -0.1556 0.0008 -0.0550 0.053 Uiso 1 1 calc R . .
C41C C -0.1480(3) -0.0879(4) -0.0903(2) 0.0420(16) Uani 1 1 d . . .
C42C C -0.1369(3) -0.1673(4) -0.0804(2) 0.0455(16) Uani 1 1 d . . .
H42C H -0.1402 -0.1917 -0.1083 0.059 Uiso 1 1 calc R . .
C43C C -0.1211(3) -0.2119(3) -0.0306(2) 0.0401(15) Uani 1 1 d . . .
H43C H -0.1129 -0.2663 -0.0245 0.052 Uiso 1 1 calc R . .
C44C C -0.1615(4) -0.0405(4) -0.1457(2) 0.0571(19) Uani 1 1 d . . .
H44G H -0.1374 -0.0714 -0.1722 0.074 Uiso 1 1 calc R . .
H44H H -0.1372 0.0049 -0.1520 0.074 Uiso 1 1 calc R . .
H44I H -0.2187 -0.0245 -0.1485 0.074 Uiso 1 1 calc R . .
C45C C 0.2568(3) -0.1924(3) 0.17712(19) 0.0249(12) Uani 1 1 d . . .
H45E H 0.2491 -0.1421 0.1872 0.032 Uiso 1 1 calc R . .
H45F H 0.2258 -0.2252 0.2046 0.032 Uiso 1 1 calc R . .
O100 O 0.0688(3) -0.1266(3) 0.46620(18) 0.0593(13) Uani 1 1 d . . .
C100 C 0.0486(4) -0.1688(4) 0.5071(3) 0.0502(17) Uani 1 1 d D . .
C101 C -0.0329(5) -0.1570(5) 0.5347(3) 0.097(3) Uani 1 1 d DU . .
D10G H -0.0315 -0.1450 0.5693 0.126 Uiso 1 1 calc R . .
D10H H -0.0546 -0.2038 0.5399 0.126 Uiso 1 1 calc R . .
D10I H -0.0665 -0.1144 0.5130 0.126 Uiso 1 1 calc R . .
C102 C 0.1028(4) -0.2369(4) 0.5325(3) 0.068(2) Uani 1 1 d D . .
D10J H 0.1549 -0.2407 0.5115 0.088 Uiso 1 1 calc R . .
D10K H 0.0813 -0.2829 0.5342 0.088 Uiso 1 1 calc R . .
D10L H 0.1083 -0.2324 0.5685 0.088 Uiso 1 1 calc R . .
O200 O -0.2096(3) 0.4949(3) 0.10349(19) 0.0676(14) Uani 1 1 d . . .
C200 C -0.1411(5) 0.5014(4) 0.1028(3) 0.0601(19) Uani 1 1 d D . .
C201 C -0.0845(5) 0.5056(6) 0.0533(3) 0.093(3) Uani 1 1 d D . .
D20D H -0.0321 0.4758 0.0619 0.121 Uiso 1 1 calc R . .
D20E H -0.0802 0.5592 0.0382 0.121 Uiso 1 1 calc R . .
D20F H -0.1038 0.4846 0.0273 0.121 Uiso 1 1 calc R . .
C202 C -0.1101(4) 0.5115(5) 0.1511(3) 0.073(2) Uani 1 1 d D . .
D20G H -0.1059 0.5652 0.1469 0.095 Uiso 1 1 calc R . .
D20H H -0.0576 0.4788 0.1552 0.095 Uiso 1 1 calc R . .
D20I H -0.1466 0.4969 0.1828 0.095 Uiso 1 1 calc R . .
O300 O -0.3147(4) 0.1008(4) 0.1855(2) 0.100(2) Uani 1 1 d . . .
C300 C -0.3416(4) 0.1033(4) 0.2302(3) 0.0568(19) Uani 1 1 d D . .
C301 C -0.4270(4) 0.1072(6) 0.2475(3) 0.101(3) Uani 1 1 d D . .
D30J H -0.4475 0.1518 0.2639 0.131 Uiso 1 1 calc R . .
D30K H -0.4350 0.0604 0.2735 0.131 Uiso 1 1 calc R . .
D30L H -0.4554 0.1121 0.2167 0.131 Uiso 1 1 calc R . .
C302 C -0.2926(5) 0.1044(5) 0.2712(3) 0.087(3) Uani 1 1 d D . .
D30M H -0.2366 0.0979 0.2566 0.112 Uiso 1 1 calc R . .
D30N H -0.2998 0.0625 0.3018 0.112 Uiso 1 1 calc R . .
D30O H -0.3085 0.1535 0.2826 0.112 Uiso 1 1 calc R . .
O400 O -0.6260(4) 0.1955(3) 0.2171(2) 0.103(2) Uani 1 1 d U . .
C400 C -0.6140(4) 0.2593(4) 0.2139(3) 0.0537(18) Uani 1 1 d D . .
C401 C -0.5688(4) 0.2975(4) 0.1664(3) 0.064(2) Uani 1 1 d D . .
D40D H -0.5169 0.3004 0.1756 0.083 Uiso 1 1 calc R . .
D40E H -0.5981 0.3494 0.1538 0.083 Uiso 1 1 calc R . .
D40F H -0.5612 0.2682 0.1383 0.083 Uiso 1 1 calc R . .
C402 C -0.6432(5) 0.2990(4) 0.2584(3) 0.073(2) Uani 1 1 d D . .
D40G H -0.6729 0.2669 0.2865 0.095 Uiso 1 1 calc R . .
D40H H -0.6780 0.3479 0.2456 0.095 Uiso 1 1 calc R . .
D40I H -0.5980 0.3087 0.2726 0.095 Uiso 1 1 calc R . .
O500 O -0.4304(3) -0.0366(4) 0.3686(2) 0.097(2) Uani 1 1 d . . .
C500 C -0.4273(4) -0.0607(5) 0.4156(3) 0.069(2) Uani 1 1 d D . .
C501 C -0.3954(6) -0.0218(6) 0.4488(4) 0.112(3) Uani 1 1 d D . .
D50A H -0.3510 -0.0569 0.4659 0.146 Uiso 1 1 calc R . .
D50B H -0.4372 -0.0061 0.4761 0.146 Uiso 1 1 calc R . .
D50C H -0.3769 0.0236 0.4265 0.146 Uiso 1 1 calc R . .
C502 C -0.4545(5) -0.1328(5) 0.4432(4) 0.097(3) Uani 1 1 d D . .
D50D H -0.4692 -0.1568 0.4170 0.126 Uiso 1 1 calc R . .
D50E H -0.5008 -0.1213 0.4688 0.126 Uiso 1 1 calc R . .
D50F H -0.4117 -0.1679 0.4620 0.126 Uiso 1 1 calc R . .
O600 O 0.1889(4) -0.4939(4) 0.7124(3) 0.102(2) Uani 1 1 d . . .
C600 C 0.1481(5) -0.5181(5) 0.6895(3) 0.078(2) Uani 1 1 d D . .
C601 C 0.1417(7) -0.4922(7) 0.6317(3) 0.148(4) Uani 1 1 d DU . .
D60A H 0.1757 -0.4543 0.6166 0.192 Uiso 1 1 calc R . .
D60B H 0.0865 -0.4689 0.6258 0.192 Uiso 1 1 calc R . .
D60C H 0.1587 -0.5362 0.6144 0.192 Uiso 1 1 calc R . .
C602 C 0.1004(5) -0.5756(5) 0.7218(4) 0.112(3) Uani 1 1 d DU . .
D60D H 0.1197 -0.5953 0.7569 0.145 Uiso 1 1 calc R . .
D60E H 0.1060 -0.6180 0.7035 0.145 Uiso 1 1 calc R . .
D60F H 0.0444 -0.5510 0.7260 0.145 Uiso 1 1 calc R . .
O700 O -0.0773(3) 0.0163(3) 0.07128(19) 0.0669(14) Uani 1 1 d . . .
C700 C -0.0900(4) 0.0313(4) 0.1154(3) 0.0471(17) Uani 1 1 d D . .
C701 C -0.1248(4) -0.0201(4) 0.1624(3) 0.0565(19) Uani 1 1 d D . .
D70A H -0.1302 -0.0670 0.1522 0.073 Uiso 1 1 calc R . .
D70B H -0.1773 0.0063 0.1751 0.073 Uiso 1 1 calc R . .
D70C H -0.0900 -0.0333 0.1909 0.073 Uiso 1 1 calc R . .
C702 C -0.0740(5) 0.1030(4) 0.1243(3) 0.074(2) Uani 1 1 d D . .
D70D H -0.0560 0.1340 0.0903 0.096 Uiso 1 1 calc R . .
D70E H -0.0327 0.0910 0.1485 0.096 Uiso 1 1 calc R . .
D70F H -0.1227 0.1317 0.1402 0.096 Uiso 1 1 calc R . .
Cl1 Cl -0.01094(16) -0.38839(14) 0.53504(8) 0.1015(8) Uani 1 1 d . . .
OW1A O -0.0952(5) -0.4468(5) 0.4628(3) 0.113(3) Uani 0.75 1 d PU A 1
HW11 H -0.0789 -0.5029 0.4701 0.146 Uiso 0.75 1 d P B 1
HW12 H -0.0784 -0.4315 0.4920 0.146 Uiso 0.75 1 d P C 1
OW2A O -0.2660(6) -0.3899(6) 0.4909(4) 0.098(3) Uani 0.75 1 d PU D 1
OW1B O -0.2365(13) -0.4236(13) 0.4706(9) 0.071(7) Uani 0.25 1 d P E 2
OW2B O -0.2100(12) -0.3733(11) 0.5519(8) 0.082(6) Uani 0.25 1 d PU F 2

loop_
_atom_site_aniso_label
_atom_site_aniso_U_11
_atom_site_aniso_U_22
_atom_site_aniso_U_33
_atom_site_aniso_U_23
_atom_site_aniso_U_13
_atom_site_aniso_U_12
N1 0.042(3) 0.040(3) 0.026(3) -0.006(2) 0.002(2) -0.018(3)
N46 0.022(2) 0.027(3) 0.027(2) -0.004(2) -0.0072(19) -0.004(2)
N11A 0.037(3) 0.031(3) 0.043(3) -0.007(2) -0.015(2) 0.001(2)
N15A 0.036(3) 0.035(3) 0.033(3) -0.008(2) -0.011(2) -0.005(2)
S1A 0.0438(9) 0.0347(9) 0.0268(8) -0.0029(7) -0.0079(7) -0.0090(7)
S2A 0.0358(9) 0.0308(8) 0.0313(8) -0.0026(7) -0.0082(7) -0.0082(7)
S3A 0.0471(11) 0.0468(10) 0.0573(11) -0.0176(9) -0.0196(9) -0.0063(9)
S4A 0.0433(10) 0.0356(9) 0.0378(9) -0.0037(7) -0.0116(7) -0.0022(8)
O1A 0.066(3) 0.053(3) 0.065(3) -0.031(2) -0.007(2) -0.013(2)
O2A 0.055(3) 0.059(3) 0.067(3) -0.014(2) -0.036(2) -0.006(2)
O3A 0.059(3) 0.052(3) 0.033(2) 0.000(2) -0.015(2) -0.003(2)
O4A 0.046(3) 0.038(2) 0.053(3) -0.005(2) -0.014(2) -0.006(2)
C1A 0.055(4) 0.034(4) 0.028(3) 0.000(3) -0.002(3) -0.006(3)
C2A 0.049(4) 0.027(3) 0.036(4) 0.002(3) -0.017(3) -0.006(3)
C3A 0.057(4) 0.038(4) 0.029(3) -0.002(3) -0.005(3) 0.002(3)
C4A 0.051(4) 0.033(4) 0.038(4) -0.007(3) -0.018(3) 0.006(3)
C5A 0.050(4) 0.040(4) 0.037(4) -0.005(3) -0.022(3) -0.002(3)
C6A 0.043(4) 0.028(3) 0.031(3) -0.002(3) -0.012(3) -0.002(3)
C7A 0.044(4) 0.031(3) 0.027(3) -0.006(3) -0.008(3) -0.003(3)
C8A 0.052(4) 0.033(3) 0.029(3) 0.001(3) -0.008(3) -0.009(3)
C9A 0.046(4) 0.029(3) 0.035(3) -0.003(3) -0.010(3) -0.007(3)
C10A 0.045(4) 0.035(4) 0.038(3) -0.005(3) -0.016(3) -0.004(3)
C12A 0.043(4) 0.031(3) 0.040(4) -0.010(3) -0.018(3) 0.001(3)
C13A 0.044(4) 0.037(4) 0.037(3) -0.006(3) -0.016(3) -0.005(3)
C14A 0.042(4) 0.036(4) 0.034(3) -0.004(3) -0.014(3) 0.002(3)
C16A 0.032(3) 0.033(3) 0.034(3) -0.007(3) -0.009(3) -0.002(3)
C17A 0.030(3) 0.029(3) 0.025(3) -0.006(3) -0.006(3) 0.002(3)
C18A 0.036(4) 0.031(3) 0.022(3) -0.005(3) -0.011(3) -0.002(3)
C19A 0.029(3) 0.033(3) 0.024(3) -0.002(3) -0.009(2) -0.006(3)
C20A 0.034(4) 0.027(3) 0.026(3) 0.000(3) -0.009(3) -0.007(3)
C21A 0.025(3) 0.037(4) 0.031(3) -0.004(3) -0.011(3) -0.004(3)
C22A 0.025(3) 0.038(4) 0.034(3) -0.007(3) -0.006(3) 0.003(3)
C23A 0.028(3) 0.040(4) 0.044(4) 0.001(3) -0.002(3) -0.006(3)
C24A 0.036(4) 0.047(4) 0.061(4) 0.003(3) -0.004(3) -0.017(3)
C25A 0.077(6) 0.059(5) 0.059(5) -0.002(4) 0.018(4) -0.020(4)
C26A 0.032(4) 0.057(5) 0.104(6) 0.004(4) -0.015(4) -0.013(4)
C27A 0.075(5) 0.045(4) 0.030(3) -0.009(3) -0.019(3) 0.006(4)
C28A 0.109(6) 0.052(4) 0.060(4) -0.021(3) -0.041(4) 0.014(4)
C29A 0.072(5) 0.087(6) 0.038(4) -0.025(4) -0.026(4) 0.028(4)
C30A 0.070(5) 0.041(4) 0.040(4) -0.008(3) -0.029(3) 0.001(4)
C31A 0.031(4) 0.045(4) 0.066(4) -0.020(3) -0.012(3) -0.007(3)
C32A 0.034(4) 0.050(5) 0.100(6) -0.011(4) 0.006(4) -0.007(4)
C33A 0.038(4) 0.047(4) 0.105(6) 0.008(4) 0.007(4) -0.012(4)
C34A 0.037(4) 0.045(4) 0.078(5) -0.008(4) -0.010(4) -0.017(4)
C35A 0.028(4) 0.055(5) 0.077(5) -0.022(4) -0.009(3) -0.005(4)
C36A 0.035(4) 0.044(4) 0.070(5) -0.015(4) -0.020(4) -0.002(3)
C37A 0.036(4) 0.049(4) 0.099(6) -0.011(4) 0.001(4) -0.014(3)
C38A 0.040(4) 0.027(3) 0.040(4) -0.006(3) -0.010(3) 0.000(3)
C39A 0.038(4) 0.032(3) 0.048(4) -0.012(3) -0.017(3) 0.001(3)
C40A 0.042(4) 0.046(4) 0.051(4) -0.021(3) -0.007(3) 0.001(3)
C41A 0.039(4) 0.037(4) 0.068(5) -0.020(3) -0.009(3) 0.000(3)
C42A 0.038(4) 0.042(4) 0.059(4) -0.015(3) -0.023(3) 0.003(3)
C43A 0.045(4) 0.036(4) 0.042(4) -0.010(3) -0.019(3) 0.003(3)
C44A 0.047(5) 0.073(5) 0.083(5) -0.030(4) -0.007(4) -0.006(4)
C45A 0.026(3) 0.030(3) 0.028(3) -0.004(3) -0.006(2) -0.005(3)
N11B 0.025(3) 0.033(3) 0.040(3) -0.010(2) -0.008(2) -0.004(2)
N15B 0.029(3) 0.038(3) 0.036(3) -0.010(2) -0.005(2) -0.007(2)
S1B 0.0304(8) 0.0386(9) 0.0326(8) -0.0091(7) -0.0014(6) -0.0099(7)
S2B 0.0279(8) 0.0364(9) 0.0302(8) -0.0036(7) -0.0040(6) -0.0062(7)
S3B 0.0306(9) 0.0397(9) 0.0346(8) -0.0037(7) -0.0063(7) -0.0061(7)
S4B 0.0378(9) 0.0439(10) 0.0343(8) -0.0112(7) -0.0026(7) -0.0139(8)
O1B 0.037(2) 0.062(3) 0.040(2) -0.015(2) -0.0110(19) -0.006(2)
O2B 0.035(2) 0.037(2) 0.051(3) 0.007(2) -0.003(2) -0.008(2)
O3B 0.039(2) 0.048(3) 0.036(2) -0.008(2) -0.0074(19) -0.009(2)
O4B 0.037(2) 0.055(3) 0.042(2) -0.017(2) 0.0019(19) -0.013(2)
C1B 0.047(4) 0.036(3) 0.029(3) -0.005(3) 0.002(3) -0.017(3)
C2B 0.034(4) 0.041(4) 0.027(3) -0.013(3) 0.004(3) -0.013(3)
C3B 0.043(4) 0.044(4) 0.031(3) -0.011(3) 0.000(3) -0.016(3)
C4B 0.031(4) 0.053(4) 0.037(3) -0.018(3) 0.005(3) -0.011(3)
C5B 0.031(4) 0.043(4) 0.037(3) -0.012(3) -0.004(3) -0.004(3)
C6B 0.029(3) 0.033(3) 0.029(3) -0.012(3) 0.001(3) -0.011(3)
C7B 0.030(3) 0.034(3) 0.032(3) -0.013(3) -0.001(3) -0.011(3)
C8B 0.030(3) 0.040(4) 0.030(3) -0.007(3) -0.002(3) -0.008(3)
C9B 0.038(4) 0.039(4) 0.029(3) -0.009(3) -0.001(3) -0.010(3)
C10B 0.028(3) 0.039(4) 0.040(3) -0.015(3) -0.005(3) -0.004(3)
C12B 0.040(4) 0.028(3) 0.035(3) -0.008(3) -0.011(3) -0.004(3)
C13B 0.034(3) 0.037(3) 0.035(3) -0.007(3) -0.010(3) -0.008(3)
C14B 0.032(3) 0.037(4) 0.040(3) -0.006(3) -0.006(3) -0.001(3)
C16B 0.029(3) 0.037(3) 0.037(3) -0.010(3) -0.005(3) -0.008(3)
C17B 0.017(3) 0.035(3) 0.033(3) -0.007(3) -0.004(2) -0.009(3)
C18B 0.018(3) 0.037(3) 0.033(3) -0.004(3) -0.001(2) -0.009(3)
C19B 0.018(3) 0.030(3) 0.027(3) -0.004(3) -0.003(2) -0.006(2)
C20B 0.023(3) 0.032(3) 0.026(3) -0.007(3) -0.004(2) -0.003(3)
C21B 0.019(3) 0.030(3) 0.037(3) -0.005(3) -0.006(2) -0.004(3)
C22B 0.027(3) 0.024(3) 0.040(4) -0.006(3) -0.004(3) -0.006(3)
C23B 0.046(3) 0.039(3) 0.035(3) 0.004(3) -0.006(3) -0.021(3)
C24B 0.095(5) 0.047(4) 0.048(4) 0.004(3) -0.009(4) -0.010(4)
C25B 0.053(4) 0.075(5) 0.055(4) 0.013(4) -0.001(3) -0.026(4)
C26B 0.073(4) 0.047(4) 0.040(4) 0.000(3) -0.006(3) -0.026(3)
C27B 0.032(3) 0.074(4) 0.062(4) -0.021(3) -0.002(3) -0.017(3)
C28B 0.034(4) 0.085(5) 0.092(5) -0.009(4) -0.008(4) -0.012(4)
C29B 0.041(4) 0.104(6) 0.072(5) -0.012(4) 0.008(4) -0.017(4)
C30B 0.047(4) 0.087(5) 0.092(5) -0.020(4) -0.009(4) -0.027(4)
C31B 0.036(4) 0.030(3) 0.033(3) -0.004(3) -0.001(3) -0.012(3)
C32B 0.043(4) 0.042(4) 0.047(4) -0.008(3) -0.003(3) 0.008(3)
C33B 0.046(4) 0.061(5) 0.059(5) -0.014(4) 0.003(4) 0.011(4)
C34B 0.062(5) 0.041(4) 0.043(4) -0.011(3) 0.006(3) -0.009(4)
C35B 0.058(4) 0.033(4) 0.036(4) -0.004(3) -0.003(3) -0.002(3)
C36B 0.041(4) 0.037(4) 0.037(4) -0.009(3) 0.000(3) -0.002(3)
C37B 0.084(6) 0.055(5) 0.064(5) -0.016(4) 0.024(4) -0.004(4)
C38B 0.053(4) 0.053(4) 0.038(4) -0.003(3) -0.015(3) -0.023(4)
C39B 0.077(5) 0.047(4) 0.066(5) -0.018(4) -0.033(4) -0.003(4)
C40B 0.111(8) 0.045(5) 0.091(6) -0.017(4) -0.057(6) -0.009(5)
C41B 0.107(6) 0.057(5) 0.076(5) 0.009(4) -0.054(5) -0.033(5)
C42B 0.086(6) 0.090(6) 0.061(5) 0.001(5) -0.028(4) -0.057(6)
C43B 0.065(5) 0.072(5) 0.054(4) -0.010(4) -0.019(4) -0.032(4)
C44B 0.129(7) 0.077(5) 0.126(6) 0.004(5) -0.066(5) -0.045(5)
C45B 0.024(3) 0.028(3) 0.028(3) -0.006(2) -0.008(2) -0.004(3)
N11C 0.037(3) 0.036(3) 0.028(3) -0.006(2) -0.009(2) -0.003(2)
N15C 0.022(3) 0.038(3) 0.034(3) -0.004(2) -0.006(2) -0.008(2)
S1C 0.0379(9) 0.0338(8) 0.0318(8) -0.0029(7) -0.0026(7) -0.0137(7)
S2C 0.0259(8) 0.0367(9) 0.0336(8) -0.0064(7) -0.0002(6) -0.0075(7)
S3C 0.0507(10) 0.0354(9) 0.0357(9) -0.0069(7) -0.0021(8) -0.0046(8)
S4C 0.0262(8) 0.0433(10) 0.0388(9) -0.0045(7) -0.0071(7) -0.0092(7)
O1C 0.062(3) 0.039(2) 0.037(2) 0.005(2) -0.005(2) 0.005(2)
O2C 0.064(3) 0.049(3) 0.048(3) -0.018(2) -0.007(2) -0.015(2)
O3C 0.031(2) 0.040(2) 0.052(2) -0.001(2) -0.0084(19) -0.0109(19)
O4C 0.027(2) 0.054(3) 0.037(2) -0.011(2) -0.0010(18) -0.007(2)
C1C 0.044(4) 0.042(4) 0.033(3) -0.005(3) 0.001(3) -0.021(3)
C2C 0.036(4) 0.036(4) 0.028(3) -0.005(3) -0.005(3) -0.013(3)
C3C 0.050(4) 0.036(4) 0.028(3) 0.002(3) -0.003(3) -0.016(3)
C4C 0.047(4) 0.035(4) 0.039(4) -0.008(3) -0.010(3) -0.016(3)
C5C 0.049(4) 0.038(4) 0.029(3) -0.005(3) -0.006(3) -0.018(3)
C6C 0.031(3) 0.032(3) 0.029(3) 0.001(3) -0.007(3) -0.007(3)
C7C 0.031(3) 0.034(3) 0.030(3) -0.001(3) -0.006(3) -0.014(3)
C8C 0.034(3) 0.037(4) 0.041(4) -0.006(3) 0.005(3) -0.015(3)
C9C 0.027(3) 0.042(4) 0.037(3) -0.005(3) -0.002(3) -0.016(3)
C10C 0.037(4) 0.036(3) 0.031(3) -0.003(3) -0.007(3) -0.011(3)
C12C 0.033(3) 0.031(3) 0.033(3) -0.005(3) -0.009(3) -0.004(3)
C13C 0.032(3) 0.039(4) 0.031(3) -0.002(3) -0.007(3) -0.005(3)
C14C 0.028(3) 0.038(3) 0.033(3) -0.006(3) -0.005(3) -0.008(3)
C16C 0.031(3) 0.040(4) 0.033(3) -0.003(3) -0.008(3) -0.005(3)
C17C 0.029(3) 0.025(3) 0.031(3) 0.000(3) -0.005(3) -0.006(3)
C18C 0.030(3) 0.022(3) 0.033(3) -0.002(2) -0.003(3) -0.006(3)
C19C 0.028(3) 0.021(3) 0.028(3) -0.004(2) -0.006(3) -0.004(3)
C20C 0.018(3) 0.033(3) 0.036(3) -0.001(3) -0.007(3) -0.009(3)
C21C 0.031(3) 0.029(3) 0.025(3) 0.000(2) -0.009(3) -0.007(3)
C22C 0.027(3) 0.038(3) 0.022(3) -0.002(3) -0.009(2) -0.009(3)
C23C 0.030(3) 0.036(3) 0.024(3) 0.003(3) -0.001(2) -0.009(3)
C24C 0.029(3) 0.045(4) 0.034(3) -0.003(3) 0.001(3) -0.007(3)
C25C 0.029(3) 0.046(4) 0.031(3) 0.004(3) 0.001(3) -0.011(3)
C26C 0.044(4) 0.061(4) 0.037(3) -0.015(3) 0.001(3) -0.020(3)
C27C 0.073(5) 0.032(4) 0.038(4) -0.004(3) -0.009(3) -0.015(3)
C28C 0.075(5) 0.037(4) 0.047(4) -0.002(3) -0.006(4) -0.011(4)
C29C 0.069(5) 0.047(4) 0.065(5) -0.008(4) -0.003(4) -0.031(4)
C30C 0.090(6) 0.042(4) 0.052(4) -0.009(3) 0.003(4) -0.030(4)
C31C 0.038(4) 0.033(3) 0.036(4) -0.003(3) -0.007(3) 0.006(3)
C32C 0.045(4) 0.086(5) 0.029(4) 0.000(4) -0.002(3) -0.005(4)
C33C 0.043(4) 0.072(5) 0.047(4) -0.007(4) -0.005(3) -0.005(4)
C34C 0.070(4) 0.047(3) 0.036(3) -0.011(3) 0.009(3) -0.013(3)
C35C 0.084(4) 0.061(3) 0.035(3) -0.012(3) 0.007(3) -0.020(3)
C36C 0.083(4) 0.058(4) 0.038(3) -0.015(3) 0.000(3) -0.026(3)
C37C 0.078(5) 0.062(4) 0.050(4) -0.011(3) 0.016(4) -0.014(4)
C38C 0.018(3) 0.042(4) 0.041(3) -0.012(3) -0.005(3) -0.004(3)
C39C 0.029(3) 0.041(4) 0.048(4) -0.015(3) -0.013(3) 0.002(3)
C40C 0.032(4) 0.040(4) 0.051(4) -0.005(3) -0.012(3) -0.006(3)
C41C 0.033(4) 0.050(4) 0.041(4) -0.005(3) -0.009(3) -0.005(3)
C42C 0.042(4) 0.052(4) 0.040(4) -0.014(3) -0.015(3) 0.009(3)
C43C 0.029(3) 0.042(4) 0.050(4) -0.009(3) -0.011(3) -0.003(3)
C44C 0.058(5) 0.067(5) 0.042(4) -0.004(4) -0.010(3) -0.007(4)
C45C 0.021(3) 0.022(3) 0.029(3) -0.002(2) -0.003(2) -0.003(2)
O100 0.066(3) 0.063(3) 0.046(3) -0.005(3) -0.002(2) -0.016(3)
C100 0.051(4) 0.062(5) 0.044(4) -0.017(4) -0.001(3) -0.019(4)
C101 0.074(5) 0.097(6) 0.102(6) -0.002(5) 0.012(5) -0.016(5)
C102 0.072(5) 0.069(5) 0.059(5) -0.004(4) -0.006(4) -0.016(4)
O200 0.052(3) 0.082(4) 0.074(3) -0.021(3) -0.004(3) -0.021(3)
C200 0.056(5) 0.060(5) 0.067(5) -0.014(4) -0.001(4) -0.019(4)
C201 0.067(6) 0.142(8) 0.078(6) -0.038(6) 0.002(5) -0.026(6)
C202 0.072(5) 0.086(6) 0.063(5) -0.001(4) -0.012(4) -0.030(5)
O300 0.112(5) 0.129(5) 0.050(3) -0.020(3) 0.008(3) -0.013(4)
C300 0.058(5) 0.060(5) 0.051(5) -0.005(4) -0.010(4) -0.014(4)
C301 0.064(6) 0.143(9) 0.097(7) -0.018(6) -0.013(5) -0.028(6)
C302 0.089(6) 0.094(7) 0.085(6) -0.014(5) -0.027(5) -0.026(5)
O400 0.146(5) 0.069(3) 0.103(4) -0.038(3) 0.038(3) -0.057(3)
C400 0.059(5) 0.037(4) 0.070(5) -0.013(4) 0.005(4) -0.026(4)
C401 0.066(5) 0.051(4) 0.069(5) 0.001(4) 0.001(4) -0.022(4)
C402 0.088(6) 0.066(5) 0.074(5) -0.030(4) 0.006(4) -0.028(5)
O500 0.066(4) 0.147(6) 0.066(4) -0.017(4) 0.000(3) -0.006(4)
C500 0.049(5) 0.091(7) 0.066(6) -0.030(5) -0.010(4) 0.003(5)
C501 0.108(8) 0.118(8) 0.123(8) -0.053(7) -0.039(7) 0.001(6)
C502 0.102(7) 0.081(7) 0.108(7) -0.034(6) -0.031(6) 0.010(6)
O600 0.076(4) 0.122(5) 0.127(5) -0.043(4) -0.028(4) -0.032(4)
C600 0.044(5) 0.098(7) 0.091(6) -0.033(5) -0.015(5) 0.007(5)
C601 0.119(6) 0.190(7) 0.126(6) -0.039(6) -0.018(5) -0.001(5)
C602 0.069(5) 0.083(6) 0.194(8) -0.035(6) -0.018(6) -0.028(5)
O700 0.078(4) 0.064(3) 0.063(3) -0.022(3) -0.029(3) 0.002(3)
C700 0.041(4) 0.048(4) 0.056(4) -0.018(4) -0.025(3) 0.005(3)
C701 0.039(4) 0.067(5) 0.071(5) -0.030(4) -0.006(4) -0.009(4)
C702 0.107(7) 0.061(5) 0.061(5) -0.009(4) -0.038(5) -0.016(5)
Cl1 0.140(2) 0.1091(18) 0.0573(12) -0.0079(12) 0.0240(13) -0.0614(17)
OW1A 0.089(5) 0.132(5) 0.125(5) -0.017(4) -0.059(4) -0.016(4)
OW2A 0.087(6) 0.095(6) 0.110(6) -0.018(5) -0.010(5) -0.017(5)
OW1B 0.054(15) 0.069(17) 0.058(15) 0.034(12) -0.008(11) 0.007(12)
OW2B 0.087(10) 0.071(9) 0.080(9) -0.022(8) -0.004(8) 0.007(8)

loop_
_atom_type_symbol
_atom_type_description
_atom_type_scat_dispersion_real
_atom_type_scat_dispersion_imag
_atom_type_scat_source
C C 0.0033 0.0016 'International Tables Vol C Tables 4.2.6.8 and 6.1.1.4'
H H 0.0000 0.0000 'International Tables Vol C Tables 4.2.6.8 and 6.1.1.4'
N N 0.0061 0.0033 'International Tables Vol C Tables 4.2.6.8 and 6.1.1.4'
O O 0.0106 0.0060 'International Tables Vol C Tables 4.2.6.8 and 6.1.1.4'
S S 0.1246 0.1234 'International Tables Vol C Tables 4.2.6.8 and 6.1.1.4'
Cl Cl 0.1484 0.1585 'International Tables Vol C Tables 4.2.6.8 and 6.1.1.4'

loop_
_geom_angle_atom_site_label_1
_geom_angle_atom_site_label_2
_geom_angle_atom_site_label_3
_geom_angle
_geom_angle_site_symmetry_1
_geom_angle_site_symmetry_3
_geom_angle_publ_flag
C1B N1 C1A 111.1(4) . . ?
C1B N1 C1C 110.5(4) . . ?
C1A N1 C1C 111.6(4) . . ?
C1B N1 HN1 107(3) . . ?
C1A N1 HN1 108(3) . . ?
C1C N1 HN1 109(3) . . ?
C45A N46 C45C 109.9(3) . . ?
C45A N46 C45B 112.1(4) . . ?
C45C N46 C45B 109.5(3) . . ?
C10A N11A C12A 115.9(4) . . ?
C10A N11A S3A 119.6(4) . . ?
C12A N11A S3A 118.8(4) . . ?
C14A N15A C16A 113.3(4) . . ?
C14A N15A S4A 114.4(3) . . ?
C16A N15A S4A 114.9(3) . . ?
C7A S1A C8A 101.0(3) . . ?
C18A S2A C9A 107.3(3) . . ?
O1A S3A O2A 120.3(3) . . ?
O1A S3A N11A 106.5(3) . . ?
O2A S3A N11A 105.6(2) . . ?
O1A S3A C31A 106.0(3) . . ?
O2A S3A C31A 107.1(3) . . ?
N11A S3A C31A 111.4(3) . . ?
O3A S4A O4A 119.4(3) . . ?
O3A S4A N15A 106.9(2) . . ?
O4A S4A N15A 107.0(2) . . ?
O3A S4A C38A 108.5(3) . . ?
O4A S4A C38A 108.8(3) . . ?
N15A S4A C38A 105.5(2) . . ?
C2A C1A N1 112.9(4) . . ?
C2A C1A H1A1 109.0 . . ?
N1 C1A H1A1 109.0 . . ?
C2A C1A H1A2 109.0 . . ?
N1 C1A H1A2 109.0 . . ?
H1A1 C1A H1A2 107.8 . . ?
C3A C2A C7A 119.5(6) . . ?
C3A C2A C1A 118.2(5) . . ?
C7A C2A C1A 122.3(5) . . ?
C4A C3A C2A 121.2(6) . . ?
C4A C3A H3A 119.4 . . ?
C2A C3A H3A 119.4 . . ?
C5A C4A C3A 117.9(5) . . ?
C5A C4A C27A 119.1(6) . . ?
C3A C4A C27A 123.0(6) . . ?
C4A C5A C6A 123.0(6) . . ?
C4A C5A H5A 118.5 . . ?
C6A C5A H5A 118.5 . . ?
C7A C6A C5A 117.8(5) . . ?
C7A C6A C10A 123.8(5) . . ?
C5A C6A C10A 118.2(5) . . ?
C6A C7A C2A 120.6(5) . . ?
C6A C7A S1A 122.0(4) . . ?
C2A C7A S1A 117.3(5) . . ?
C9A C8A S1A 110.5(4) . . ?
C9A C8A H8A1 109.6 . . ?
S1A C8A H8A1 109.6 . . ?
C9A C8A H8A2 109.6 . . ?
S1A C8A H8A2 109.6 . . ?
H8A1 C8A H8A2 108.1 . . ?
C8A C9A S2A 109.0(4) . . ?
C8A C9A H9A1 109.9 . . ?
S2A C9A H9A1 109.9 . . ?
C8A C9A H9A2 109.9 . . ?
S2A C9A H9A2 109.9 . . ?
H9A1 C9A H9A2 108.3 . . ?
N11A C10A C6A 115.4(4) . . ?
N11A C10A H10A 108.4 . . ?
C6A C10A H10A 108.4 . . ?
N11A C10A H10B 108.4 . . ?
C6A C10A H10B 108.4 . . ?
H10A C10A H10B 107.5 . . ?
N11A C12A C13A 115.2(4) . . ?
N11A C12A H12A 108.5 . . ?
C13A C12A H12A 108.5 . . ?
N11A C12A H12B 108.5 . . ?
C13A C12A H12B 108.5 . . ?
H12A C12A H12B 107.5 . . ?
C12A C13A C14A 111.8(4) . . ?
C12A C13A H13A 109.3 . . ?
C14A C13A H13A 109.3 . . ?
C12A C13A H13B 109.3 . . ?
C14A C13A H13B 109.3 . . ?
H13A C13A H13B 107.9 . . ?
N15A C14A C13A 113.4(5) . . ?
N15A C14A H14A 108.9 . . ?
C13A C14A H14A 108.9 . . ?
N15A C14A H14B 108.9 . . ?
C13A C14A H14B 108.9 . . ?
H14A C14A H14B 107.7 . . ?
N15A C16A C17A 112.1(4) . . ?
N15A C16A H16A 109.2 . . ?
C17A C16A H16A 109.2 . . ?
N15A C16A H16B 109.2 . . ?
C17A C16A H16B 109.2 . . ?
H16A C16A H16B 107.9 . . ?
C22A C17A C18A 118.8(5) . . ?
C22A C17A C16A 119.2(5) . . ?
C18A C17A C16A 122.0(5) . . ?
C19A C18A C17A 119.4(5) . . ?
C19A C18A S2A 120.0(4) . . ?
C17A C18A S2A 120.1(4) . . ?
C20A C19A C18A 118.9(5) . . ?
C20A C19A C45A 118.5(5) . . ?
C18A C19A C45A 122.6(5) . . ?
C21A C20A C19A 123.0(5) . . ?
C21A C20A H20A 118.5 . . ?
C19A C20A H20A 118.5 . . ?
C20A C21A C22A 116.4(5) . . ?
C20A C21A C23A 123.4(5) . . ?
C22A C21A C23A 120.2(5) . . ?
C17A C22A C21A 123.5(5) . . ?
C17A C22A H22A 118.3 . . ?
C21A C22A H22A 118.3 . . ?
C24A C23A C21A 112.7(5) . . ?
C24A C23A C25A 109.0(5) . . ?
C21A C23A C25A 108.8(5) . . ?
C24A C23A C26A 107.7(5) . . ?
C21A C23A C26A 108.9(5) . . ?
C25A C23A C26A 109.6(5) . . ?
C23A C24A H24A 109.5 . . ?
C23A C24A H24B 109.5 . . ?
H24A C24A H24B 109.5 . . ?
C23A C24A H24C 109.5 . . ?
H24A C24A H24C 109.5 . . ?
H24B C24A H24C 109.5 . . ?
C23A C25A H25A 109.5 . . ?
C23A C25A H25B 109.5 . . ?
H25A C25A H25B 109.5 . . ?
C23A C25A H25C 109.5 . . ?
H25A C25A H25C 109.5 . . ?
H25B C25A H25C 109.5 . . ?
C23A C26A H26A 109.5 . . ?
C23A C26A H26B 109.5 . . ?
H26A C26A H26B 109.5 . . ?
C23A C26A H26C 109.5 . . ?
H26A C26A H26C 109.5 . . ?
H26B C26A H26C 109.5 . . ?
C29A C27A C28A 109.3(6) . . ?
C29A C27A C4A 111.6(6) . . ?
C28A C27A C4A 108.2(5) . . ?
C29A C27A C30A 108.5(5) . . ?
C28A C27A C30A 110.1(6) . . ?
C4A C27A C30A 109.1(5) . . ?
C27A C28A H28A 109.5 . . ?
C27A C28A H28B 109.5 . . ?
H28A C28A H28B 109.5 . . ?
C27A C28A H28C 109.5 . . ?
H28A C28A H28C 109.5 . . ?
H28B C28A H28C 109.5 . . ?
C27A C29A H29A 109.5 . . ?
C27A C29A H29B 109.5 . . ?
H29A C29A H29B 109.5 . . ?
C27A C29A H29C 109.5 . . ?
H29A C29A H29C 109.5 . . ?
H29B C29A H29C 109.5 . . ?
C27A C30A H30A 109.5 . . ?
C27A C30A H30B 109.5 . . ?
H30A C30A H30B 109.5 . . ?
C27A C30A H30C 109.5 . . ?
H30A C30A H30C 109.5 . . ?
H30B C30A H30C 109.5 . . ?
C32A C31A C36A 118.7(6) . . ?
C32A C31A S3A 119.9(5) . . ?
C36A C31A S3A 121.3(5) . . ?
C33A C32A C31A 120.7(6) . . ?
C33A C32A H32A 119.6 . . ?
C31A C32A H32A 119.6 . . ?
C32A C33A C34A 121.5(7) . . ?
C32A C33A H33A 119.3 . . ?
C34A C33A H33A 119.3 . . ?
C33A C34A C35A 116.7(6) . . ?
C33A C34A C37A 121.1(6) . . ?
C35A C34A C37A 122.2(6) . . ?
C36A C35A C34A 122.2(6) . . ?
C36A C35A H35A 118.9 . . ?
C34A C35A H35A 118.9 . . ?
C35A C36A C31A 120.2(6) . . ?
C35A C36A H36A 119.9 . . ?
C31A C36A H36A 119.9 . . ?
C34A C37A H37A 109.5 . . ?
C34A C37A H37B 109.5 . . ?
H37A C37A H37B 109.5 . . ?
C34A C37A H37C 109.5 . . ?
H37A C37A H37C 109.5 . . ?
H37B C37A H37C 109.5 . . ?
C39A C38A C43A 120.0(5) . . ?
C39A C38A S4A 119.8(5) . . ?
C43A C38A S4A 119.8(4) . . ?
C38A C39A C40A 119.0(6) . . ?
C38A C39A H39A 120.5 . . ?
C40A C39A H39A 120.5 . . ?
C41A C40A C39A 121.8(6) . . ?
C41A C40A H40A 119.1 . . ?
C39A C40A H40A 119.1 . . ?
C40A C41A C42A 117.9(6) . . ?
C40A C41A C44A 122.2(6) . . ?
C42A C41A C44A 119.9(6) . . ?
C43A C42A C41A 122.2(6) . . ?
C43A C42A H42A 118.9 . . ?
C41A C42A H42A 118.9 . . ?
C42A C43A C38A 119.0(5) . . ?
C42A C43A H43A 120.5 . . ?
C38A C43A H43A 120.5 . . ?
C41A C44A H44A 109.5 . . ?
C41A C44A H44B 109.5 . . ?
H44A C44A H44B 109.5 . . ?
C41A C44A H44C 109.5 . . ?
H44A C44A H44C 109.5 . . ?
H44B C44A H44C 109.5 . . ?
N46 C45A C19A 113.6(4) . . ?
N46 C45A H45A 108.8 . . ?
C19A C45A H45A 108.8 . . ?
N46 C45A H45B 108.8 . . ?
C19A C45A H45B 108.8 . . ?
H45A C45A H45B 107.7 . . ?
C12B N11B C10B 119.3(4) . . ?
C12B N11B S3B 117.2(4) . . ?
C10B N11B S3B 121.5(4) . . ?
C14B N15B C16B 115.9(4) . . ?
C14B N15B S4B 116.3(4) . . ?
C16B N15B S4B 117.4(3) . . ?
C7B S1B C8B 101.9(2) . . ?
C18B S2B C9B 108.2(3) . . ?
O2B S3B O1B 118.3(2) . . ?
O2B S3B N11B 110.1(2) . . ?
O1B S3B N11B 107.3(2) . . ?
O2B S3B C31B 106.7(2) . . ?
O1B S3B C31B 107.8(2) . . ?
N11B S3B C31B 105.9(2) . . ?
O3B S4B O4B 119.8(2) . . ?
O3B S4B N15B 107.0(2) . . ?
O4B S4B N15B 105.8(2) . . ?
O3B S4B C38B 107.5(3) . . ?
O4B S4B C38B 106.9(3) . . ?
N15B S4B C38B 109.6(3) . . ?
C2B C1B N1 113.8(4) . . ?
C2B C1B H1B1 108.8 . . ?
N1 C1B H1B1 108.8 . . ?
C2B C1B H1B2 108.8 . . ?
N1 C1B H1B2 108.8 . . ?
H1B1 C1B H1B2 107.7 . . ?
C3B C2B C7B 118.9(5) . . ?
C3B C2B C1B 119.1(5) . . ?
C7B C2B C1B 122.0(5) . . ?
C2B C3B C4B 122.4(5) . . ?
C2B C3B H3B 118.8 . . ?
C4B C3B H3B 118.8 . . ?
C5B C4B C3B 117.1(5) . . ?
C5B C4B C27B 122.6(6) . . ?
C3B C4B C27B 120.3(6) . . ?
C4B C5B C6B 122.4(5) . . ?
C4B C5B H5B 118.8 . . ?
C6B C5B H5B 118.8 . . ?
C7B C6B C5B 119.0(5) . . ?
C7B C6B C10B 123.3(5) . . ?
C5B C6B C10B 117.6(5) . . ?
C6B C7B C2B 120.1(5) . . ?
C6B C7B S1B 121.5(4) . . ?
C2B C7B S1B 118.3(4) . . ?
C9B C8B S1B 110.9(4) . . ?
C9B C8B H8B1 109.5 . . ?
S1B C8B H8B1 109.5 . . ?
C9B C8B H8B2 109.5 . . ?
S1B C8B H8B2 109.5 . . ?
H8B1 C8B H8B2 108.0 . . ?
C8B C9B S2B 111.7(4) . . ?
C8B C9B H9B1 109.3 . . ?
S2B C9B H9B1 109.3 . . ?
C8B C9B H9B2 109.3 . . ?
S2B C9B H9B2 109.3 . . ?
H9B1 C9B H9B2 107.9 . . ?
N11B C10B C6B 114.8(4) . . ?
N11B C10B H10C 108.6 . . ?
C6B C10B H10C 108.6 . . ?
N11B C10B H10D 108.6 . . ?
C6B C10B H10D 108.6 . . ?
H10C C10B H10D 107.5 . . ?
N11B C12B C13B 112.4(4) . . ?
N11B C12B H12C 109.1 . . ?
C13B C12B H12C 109.1 . . ?
N11B C12B H12D 109.1 . . ?
C13B C12B H12D 109.1 . . ?
H12C C12B H12D 107.9 . . ?
C12B C13B C14B 115.1(4) . . ?
C12B C13B H13C 108.5 . . ?
C14B C13B H13C 108.5 . . ?
C12B C13B H13D 108.5 . . ?
C14B C13B H13D 108.5 . . ?
H13C C13B H13D 107.5 . . ?
N15B C14B C13B 112.9(5) . . ?
N15B C14B H14C 109.0 . . ?
C13B C14B H14C 109.0 . . ?
N15B C14B H14D 109.0 . . ?
C13B C14B H14D 109.0 . . ?
H14C C14B H14D 107.8 . . ?
N15B C16B C17B 114.1(4) . . ?
N15B C16B H16C 108.7 . . ?
C17B C16B H16C 108.7 . . ?
N15B C16B H16D 108.7 . . ?
C17B C16B H16D 108.7 . . ?
H16C C16B H16D 107.6 . . ?
C22B C17B C18B 119.2(5) . . ?
C22B C17B C16B 118.1(5) . . ?
C18B C17B C16B 122.6(5) . . ?
C19B C18B C17B 119.3(5) . . ?
C19B C18B S2B 118.6(4) . . ?
C17B C18B S2B 121.1(4) . . ?
C20B C19B C18B 118.4(5) . . ?
C20B C19B C45B 118.5(4) . . ?
C18B C19B C45B 123.1(5) . . ?
C21B C20B C19B 123.8(5) . . ?
C21B C20B H20B 118.1 . . ?
C19B C20B H20B 118.1 . . ?
C20B C21B C22B 116.6(5) . . ?
C20B C21B C23B 121.2(5) . . ?
C22B C21B C23B 122.0(5) . . ?
C17B C22B C21B 122.6(5) . . ?
C17B C22B H22B 118.7 . . ?
C21B C22B H22B 118.7 . . ?
C25B C23B C26B 108.3(5) . . ?
C25B C23B C21B 107.9(5) . . ?
C26B C23B C21B 112.8(5) . . ?
C25B C23B C24B 108.9(5) . . ?
C26B C23B C24B 107.7(5) . . ?
C21B C23B C24B 111.2(5) . . ?
C23B C24B H24D 109.5 . . ?
C23B C24B H24E 109.5 . . ?
H24D C24B H24E 109.5 . . ?
C23B C24B H24F 109.5 . . ?
H24D C24B H24F 109.5 . . ?
H24E C24B H24F 109.5 . . ?
C23B C25B H25D 109.5 . . ?
C23B C25B H25E 109.5 . . ?
H25D C25B H25E 109.5 . . ?
C23B C25B H25F 109.5 . . ?
H25D C25B H25F 109.5 . . ?
H25E C25B H25F 109.5 . . ?
C23B C26B H26D 109.5 . . ?
C23B C26B H26E 109.5 . . ?
H26D C26B H26E 109.5 . . ?
C23B C26B H26F 109.5 . . ?
H26D C26B H26F 109.5 . . ?
H26E C26B H26F 109.5 . . ?
C28B C27B C4B 112.7(6) . . ?
C28B C27B C30B 109.5(6) . . ?
C4B C27B C30B 108.5(5) . . ?
C28B C27B C29B 109.0(6) . . ?
C4B C27B C29B 108.8(5) . . ?
C30B C27B C29B 108.3(6) . . ?
C27B C28B H28D 109.5 . . ?
C27B C28B H28E 109.5 . . ?
H28D C28B H28E 109.5 . . ?
C27B C28B H28F 109.5 . . ?
H28D C28B H28F 109.5 . . ?
H28E C28B H28F 109.5 . . ?
C27B C29B H29D 109.5 . . ?
C27B C29B H29E 109.5 . . ?
H29D C29B H29E 109.5 . . ?
C27B C29B H29F 109.5 . . ?
H29D C29B H29F 109.5 . . ?
H29E C29B H29F 109.5 . . ?
C27B C30B H30D 109.5 . . ?
C27B C30B H30E 109.5 . . ?
H30D C30B H30E 109.5 . . ?
C27B C30B H30F 109.5 . . ?
H30D C30B H30F 109.5 . . ?
H30E C30B H30F 109.5 . . ?
C32B C31B C36B 121.0(5) . . ?
C32B C31B S3B 116.1(4) . . ?
C36B C31B S3B 122.9(4) . . ?
C31B C32B C33B 119.3(6) . . ?
C31B C32B H32B 120.4 . . ?
C33B C32B H32B 120.4 . . ?
C32B C33B C34B 120.8(6) . . ?
C32B C33B H33B 119.6 . . ?
C34B C33B H33B 119.6 . . ?
C35B C34B C33B 118.2(6) . . ?
C35B C34B C37B 121.5(6) . . ?
C33B C34B C37B 120.3(6) . . ?
C34B C35B C36B 122.3(6) . . ?
C34B C35B H35B 118.8 . . ?
C36B C35B H35B 118.8 . . ?
C35B C36B C31B 118.3(6) . . ?
C35B C36B H36B 120.8 . . ?
C31B C36B H36B 120.8 . . ?
C34B C37B H37D 109.5 . . ?
C34B C37B H37E 109.5 . . ?
H37D C37B H37E 109.5 . . ?
C34B C37B H37F 109.5 . . ?
H37D C37B H37F 109.5 . . ?
H37E C37B H37F 109.5 . . ?
C39B C38B C43B 120.7(6) . . ?
C39B C38B S4B 119.8(5) . . ?
C43B C38B S4B 119.3(5) . . ?
C38B C39B C40B 119.3(8) . . ?
C38B C39B H39B 120.3 . . ?
C40B C39B H39B 120.3 . . ?
C41B C40B C39B 120.4(8) . . ?
C41B C40B H40B 119.8 . . ?
C39B C40B H40B 119.8 . . ?
C42B C41B C40B 119.5(8) . . ?
C42B C41B C44B 120.1(9) . . ?
C40B C41B C44B 120.4(9) . . ?
C41B C42B C43B 121.6(8) . . ?
C41B C42B H42B 119.2 . . ?
C43B C42B H42B 119.2 . . ?
C38B C43B C42B 118.4(7) . . ?
C38B C43B H43B 120.8 . . ?
C42B C43B H43B 120.8 . . ?
C41B C44B H44D 109.5 . . ?
C41B C44B H44E 109.5 . . ?
H44D C44B H44E 109.5 . . ?
C41B C44B H44F 109.5 . . ?
H44D C44B H44F 109.5 . . ?
H44E C44B H44F 109.5 . . ?
N46 C45B C19B 112.2(4) . . ?
N46 C45B H45C 109.2 . . ?
C19B C45B H45C 109.2 . . ?
N46 C45B H45D 109.2 . . ?
C19B C45B H45D 109.2 . . ?
H45C C45B H45D 107.9 . . ?
C12C N11C C10C 116.1(4) . . ?
C12C N11C S3C 119.9(3) . . ?
C10C N11C S3C 119.9(4) . . ?
C14C N15C C16C 115.8(4) . . ?
C14C N15C S4C 114.9(3) . . ?
C16C N15C S4C 114.0(3) . . ?
C7C S1C C8C 100.9(3) . . ?
C18C S2C C9C 106.2(3) . . ?
O1C S3C O2C 120.9(3) . . ?
O1C S3C N11C 106.1(2) . . ?
O2C S3C N11C 106.2(2) . . ?
O1C S3C C31C 106.9(3) . . ?
O2C S3C C31C 106.9(3) . . ?
N11C S3C C31C 109.6(3) . . ?
O3C S4C O4C 120.1(2) . . ?
O3C S4C N15C 106.0(2) . . ?
O4C S4C N15C 106.6(2) . . ?
O3C S4C C38C 108.8(3) . . ?
O4C S4C C38C 108.6(2) . . ?
N15C S4C C38C 105.9(2) . . ?
C2C C1C N1 115.0(4) . . ?
C2C C1C H1C1 108.5 . . ?
N1 C1C H1C1 108.5 . . ?
C2C C1C H1C2 108.5 . . ?
N1 C1C H1C2 108.5 . . ?
H1C1 C1C H1C2 107.5 . . ?
C3C C2C C7C 120.1(5) . . ?
C3C C2C C1C 117.9(5) . . ?
C7C C2C C1C 121.7(5) . . ?
C2C C3C C4C 121.1(5) . . ?
C2C C3C H3C 119.5 . . ?
C4C C3C H3C 119.5 . . ?
C5C C4C C3C 117.9(5) . . ?
C5C C4C C27C 122.2(5) . . ?
C3C C4C C27C 119.9(5) . . ?
C6C C5C C4C 122.0(5) . . ?
C6C C5C H5C 119.0 . . ?
C4C C5C H5C 119.0 . . ?
C5C C6C C7C 119.4(5) . . ?
C5C C6C C10C 118.9(5) . . ?
C7C C6C C10C 121.5(5) . . ?
C2C C7C C6C 119.3(5) . . ?
C2C C7C S1C 119.7(4) . . ?
C6C C7C S1C 121.0(4) . . ?
C9C C8C S1C 111.8(4) . . ?
C9C C8C H8C1 109.2 . . ?
S1C C8C H8C1 109.2 . . ?
C9C C8C H8C2 109.2 . . ?
S1C C8C H8C2 109.2 . . ?
H8C1 C8C H8C2 107.9 . . ?
C8C C9C S2C 111.2(4) . . ?
C8C C9C H9C1 109.4 . . ?
S2C C9C H9C1 109.4 . . ?
C8C C9C H9C2 109.4 . . ?
S2C C9C H9C2 109.4 . . ?
H9C1 C9C H9C2 108.0 . . ?
N11C C10C C6C 114.5(4) . . ?
N11C C10C H10E 108.6 . . ?
C6C C10C H10E 108.6 . . ?
N11C C10C H10F 108.6 . . ?
C6C C10C H10F 108.6 . . ?
H10E C10C H10F 107.6 . . ?
N11C C12C C13C 114.2(4) . . ?
N11C C12C H12E 108.7 . . ?
C13C C12C H12E 108.7 . . ?
N11C C12C H12F 108.7 . . ?
C13C C12C H12F 108.7 . . ?
H12E C12C H12F 107.6 . . ?
C12C C13C C14C 112.7(4) . . ?
C12C C13C H13E 109.1 . . ?
C14C C13C H13E 109.1 . . ?
C12C C13C H13F 109.1 . . ?
C14C C13C H13F 109.1 . . ?
H13E C13C H13F 107.8 . . ?
N15C C14C C13C 112.5(4) . . ?
N15C C14C H14E 109.1 . . ?
C13C C14C H14E 109.1 . . ?
N15C C14C H14F 109.1 . . ?
C13C C14C H14F 109.1 . . ?
H14E C14C H14F 107.8 . . ?
N15C C16C C17C 111.7(4) . . ?
N15C C16C H16E 109.3 . . ?
C17C C16C H16E 109.3 . . ?
N15C C16C H16F 109.3 . . ?
C17C C16C H16F 109.3 . . ?
H16E C16C H16F 107.9 . . ?
C22C C17C C18C 119.3(5) . . ?
C22C C17C C16C 118.2(5) . . ?
C18C C17C C16C 122.5(5) . . ?
C17C C18C C19C 119.6(5) . . ?
C17C C18C S2C 122.0(4) . . ?
C19C C18C S2C 117.7(4) . . ?
C20C C19C C18C 118.0(5) . . ?
C20C C19C C45C 119.8(5) . . ?
C18C C19C C45C 122.1(4) . . ?
C21C C20C C19C 123.6(5) . . ?
C21C C20C H20C 118.2 . . ?
C19C C20C H20C 118.2 . . ?
C20C C21C C22C 116.7(5) . . ?
C20C C21C C23C 123.6(5) . . ?
C22C C21C C23C 119.6(4) . . ?
C17C C22C C21C 122.6(5) . . ?
C17C C22C H22C 118.7 . . ?
C21C C22C H22C 118.7 . . ?
C24C C23C C26C 109.1(5) . . ?
C24C C23C C21C 111.6(4) . . ?
C26C C23C C21C 110.0(4) . . ?
C24C C23C C25C 109.0(4) . . ?
C26C C23C C25C 109.3(4) . . ?
C21C C23C C25C 107.8(4) . . ?
C23C C24C H24G 109.5 . . ?
C23C C24C H24H 109.5 . . ?
H24G C24C H24H 109.5 . . ?
C23C C24C H24I 109.5 . . ?
H24G C24C H24I 109.5 . . ?
H24H C24C H24I 109.5 . . ?
C23C C25C H25G 109.5 . . ?
C23C C25C H25H 109.5 . . ?
H25G C25C H25H 109.5 . . ?
C23C C25C H25I 109.5 . . ?
H25G C25C H25I 109.5 . . ?
H25H C25C H25I 109.5 . . ?
C23C C26C H26G 109.5 . . ?
C23C C26C H26H 109.5 . . ?
H26G C26C H26H 109.5 . . ?
C23C C26C H26I 109.5 . . ?
H26G C26C H26I 109.5 . . ?
H26H C26C H26I 109.5 . . ?
C28C C27C C30C 109.7(5) . . ?
C28C C27C C4C 109.5(5) . . ?
C30C C27C C4C 112.6(5) . . ?
C28C C27C C29C 108.4(5) . . ?
C30C C27C C29C 108.1(5) . . ?
C4C C27C C29C 108.4(5) . . ?
C27C C28C H28G 109.5 . . ?
C27C C28C H28H 109.5 . . ?
H28G C28C H28H 109.5 . . ?
C27C C28C H28I 109.5 . . ?
H28G C28C H28I 109.5 . . ?
H28H C28C H28I 109.5 . . ?
C27C C29C H29G 109.5 . . ?
C27C C29C H29H 109.5 . . ?
H29G C29C H29H 109.5 . . ?
C27C C29C H29I 109.5 . . ?
H29G C29C H29I 109.5 . . ?
H29H C29C H29I 109.5 . . ?
C27C C30C H30G 109.5 . . ?
C27C C30C H30H 109.5 . . ?
H30G C30C H30H 109.5 . . ?
C27C C30C H30I 109.5 . . ?
H30G C30C H30I 109.5 . . ?
H30H C30C H30I 109.5 . . ?
C36C C31C C32C 119.3(6) . . ?
C36C C31C S3C 121.0(5) . . ?
C32C C31C S3C 119.8(5) . . ?
C31C C32C C33C 121.2(6) . . ?
C31C C32C H32C 119.4 . . ?
C33C C32C H32C 119.4 . . ?
C34C C33C C32C 119.8(7) . . ?
C34C C33C H33C 120.1 . . ?
C32C C33C H33C 120.1 . . ?
C35C C34C C33C 117.8(6) . . ?
C35C C34C C37C 122.1(6) . . ?
C33C C34C C37C 120.2(7) . . ?
C34C C35C C36C 122.8(6) . . ?
C34C C35C H35C 118.6 . . ?
C36C C35C H35C 118.6 . . ?
C31C C36C C35C 119.2(7) . . ?
C31C C36C H36C 120.4 . . ?
C35C C36C H36C 120.4 . . ?
C34C C37C H37G 109.5 . . ?
C34C C37C H37H 109.5 . . ?
H37G C37C H37H 109.5 . . ?
C34C C37C H37I 109.5 . . ?
H37G C37C H37I 109.5 . . ?
H37H C37C H37I 109.5 . . ?
C43C C38C C39C 120.6(5) . . ?
C43C C38C S4C 120.0(4) . . ?
C39C C38C S4C 119.2(4) . . ?
C40C C39C C38C 118.7(5) . . ?
C40C C39C H39C 120.7 . . ?
C38C C39C H39C 120.7 . . ?
C41C C40C C39C 122.2(6) . . ?
C41C C40C H40C 118.9 . . ?
C39C C40C H40C 118.9 . . ?
C40C C41C C42C 118.3(5) . . ?
C40C C41C C44C 121.1(6) . . ?
C42C C41C C44C 120.7(6) . . ?
C41C C42C C43C 121.6(6) . . ?
C41C C42C H42C 119.2 . . ?
C43C C42C H42C 119.2 . . ?
C42C C43C C38C 118.5(6) . . ?
C42C C43C H43C 120.7 . . ?
C38C C43C H43C 120.7 . . ?
C41C C44C H44G 109.5 . . ?
C41C C44C H44H 109.5 . . ?
H44G C44C H44H 109.5 . . ?
C41C C44C H44I 109.5 . . ?
H44G C44C H44I 109.5 . . ?
H44H C44C H44I 109.5 . . ?
N46 C45C C19C 113.2(4) . . ?
N46 C45C H45E 108.9 . . ?
C19C C45C H45E 108.9 . . ?
N46 C45C H45F 108.9 . . ?
C19C C45C H45F 108.9 . . ?
H45E C45C H45F 107.8 . . ?
O100 C100 C102 122.5(6) . . ?
O100 C100 C101 122.7(7) . . ?
C102 C100 C101 114.8(7) . . ?
C100 C101 D10G 109.5 . . ?
C100 C101 D10H 109.5 . . ?
D10G C101 D10H 109.5 . . ?
C100 C101 D10I 109.5 . . ?
D10G C101 D10I 109.5 . . ?
D10H C101 D10I 109.5 . . ?
C100 C102 D10J 109.5 . . ?
C100 C102 D10K 109.5 . . ?
D10J C102 D10K 109.5 . . ?
C100 C102 D10L 109.5 . . ?
D10J C102 D10L 109.5 . . ?
D10K C102 D10L 109.5 . . ?
O200 C200 C201 122.4(7) . . ?
O200 C200 C202 121.7(6) . . ?
C201 C200 C202 115.7(7) . . ?
C200 C201 D20D 109.5 . . ?
C200 C201 D20E 109.5 . . ?
D20D C201 D20E 109.5 . . ?
C200 C201 D20F 109.5 . . ?
D20D C201 D20F 109.5 . . ?
D20E C201 D20F 109.5 . . ?
C200 C202 D20G 109.5 . . ?
C200 C202 D20H 109.5 . . ?
D20G C202 D20H 109.5 . . ?
C200 C202 D20I 109.5 . . ?
D20G C202 D20I 109.5 . . ?
D20H C202 D20I 109.5 . . ?
O300 C300 C302 122.4(7) . . ?
O300 C300 C301 121.9(7) . . ?
C302 C300 C301 115.6(7) . . ?
C300 C301 D30J 109.5 . . ?
C300 C301 D30K 109.5 . . ?
D30J C301 D30K 109.5 . . ?
C300 C301 D30L 109.5 . . ?
D30J C301 D30L 109.5 . . ?
D30K C301 D30L 109.5 . . ?
C300 C302 D30M 109.5 . . ?
C300 C302 D30N 109.5 . . ?
D30M C302 D30N 109.5 . . ?
C300 C302 D30O 109.5 . . ?
D30M C302 D30O 109.5 . . ?
D30N C302 D30O 109.5 . . ?
O400 C400 C401 120.9(6) . . ?
O400 C400 C402 120.0(6) . . ?
C401 C400 C402 119.1(6) . . ?
C400 C401 D40D 109.5 . . ?
C400 C401 D40E 109.5 . . ?
D40D C401 D40E 109.5 . . ?
C400 C401 D40F 109.5 . . ?
D40D C401 D40F 109.5 . . ?
D40E C401 D40F 109.5 . . ?
C400 C402 D40G 109.5 . . ?
C400 C402 D40H 109.5 . . ?
D40G C402 D40H 109.5 . . ?
C400 C402 D40I 109.5 . . ?
D40G C402 D40I 109.5 . . ?
D40H C402 D40I 109.5 . . ?
O500 C500 C501 122.5(9) . . ?
O500 C500 C502 121.4(8) . . ?
C501 C500 C502 116.1(8) . . ?
C500 C501 D50A 109.5 . . ?
C500 C501 D50B 109.5 . . ?
D50A C501 D50B 109.5 . . ?
C500 C501 D50C 109.5 . . ?
D50A C501 D50C 109.5 . . ?
D50B C501 D50C 109.5 . . ?
C500 C502 D50D 109.5 . . ?
C500 C502 D50E 109.5 . . ?
D50D C502 D50E 109.5 . . ?
C500 C502 D50F 109.5 . . ?
D50D C502 D50F 109.5 . . ?
D50E C502 D50F 109.5 . . ?
O600 C600 C601 122.8(9) . . ?
O600 C600 C602 117.6(8) . . ?
C601 C600 C602 119.5(9) . . ?
C600 C601 D60A 109.5 . . ?
C600 C601 D60B 109.5 . . ?
D60A C601 D60B 109.5 . . ?
C600 C601 D60C 109.5 . . ?
D60A C601 D60C 109.5 . . ?
D60B C601 D60C 109.5 . . ?
C600 C602 D60D 109.5 . . ?
C600 C602 D60E 109.5 . . ?
D60D C602 D60E 109.5 . . ?
C600 C602 D60F 109.5 . . ?
D60D C602 D60F 109.5 . . ?
D60E C602 D60F 109.5 . . ?
O700 C700 C702 121.0(7) . . ?
O700 C700 C701 122.2(6) . . ?
C702 C700 C701 116.8(6) . . ?
C700 C701 D70A 109.5 . . ?
C700 C701 D70B 109.5 . . ?
D70A C701 D70B 109.5 . . ?
C700 C701 D70C 109.5 . . ?
D70A C701 D70C 109.5 . . ?
D70B C701 D70C 109.5 . . ?
C700 C702 D70D 109.5 . . ?
C700 C702 D70E 109.5 . . ?
D70D C702 D70E 109.5 . . ?
C700 C702 D70F 109.5 . . ?
D70D C702 D70F 109.5 . . ?
D70E C702 D70F 109.5 . . ?
HW11 OW1A HW12 104(1) . . ?

loop_
_geom_bond_atom_site_label_1
_geom_bond_atom_site_label_2
_geom_bond_distance
_geom_bond_site_symmetry_2
_geom_bond_publ_flag
N1 C1B 1.510(7) . ?
N1 C1A 1.525(7) . ?
N1 C1C 1.526(5) . ?
N1 HN1 1.01(2) . ?
N46 C45A 1.468(6) . ?
N46 C45C 1.470(5) . ?
N46 C45B 1.477(6) . ?
N11A C10A 1.476(7) . ?
N11A C12A 1.478(7) . ?
N11A S3A 1.641(5) . ?
N15A C14A 1.480(7) . ?
N15A C16A 1.484(6) . ?
N15A S4A 1.647(5) . ?
S1A C7A 1.787(5) . ?
S1A C8A 1.821(6) . ?
S2A C18A 1.783(6) . ?
S2A C9A 1.820(5) . ?
S3A O1A 1.432(4) . ?
S3A O2A 1.435(4) . ?
S3A C31A 1.757(7) . ?
S4A O3A 1.432(4) . ?
S4A O4A 1.436(4) . ?
S4A C38A 1.769(6) . ?
C1A C2A 1.513(8) . ?
C1A H1A1 0.9900 . ?
C1A H1A2 0.9900 . ?
C2A C3A 1.399(8) . ?
C2A C7A 1.399(8) . ?
C3A C4A 1.389(8) . ?
C3A H3A 0.9500 . ?
C4A C5A 1.386(8) . ?
C4A C27A 1.537(8) . ?
C5A C6A 1.400(7) . ?
C5A H5A 0.9500 . ?
C6A C7A 1.398(8) . ?
C6A C10A 1.529(8) . ?
C8A C9A 1.515(7) . ?
C8A H8A1 0.9900 . ?
C8A H8A2 0.9900 . ?
C9A H9A1 0.9900 . ?
C9A H9A2 0.9900 . ?
C10A H10A 0.9900 . ?
C10A H10B 0.9900 . ?
C12A C13A 1.524(7) . ?
C12A H12A 0.9900 . ?
C12A H12B 0.9900 . ?
C13A C14A 1.530(7) . ?
C13A H13A 0.9900 . ?
C13A H13B 0.9900 . ?
C14A H14A 0.9900 . ?
C14A H14B 0.9900 . ?
C16A C17A 1.497(7) . ?
C16A H16A 0.9900 . ?
C16A H16B 0.9900 . ?
C17A C22A 1.382(7) . ?
C17A C18A 1.416(7) . ?
C18A C19A 1.411(7) . ?
C19A C20A 1.398(7) . ?
C19A C45A 1.532(7) . ?
C20A C21A 1.389(7) . ?
C20A H20A 0.9500 . ?
C21A C22A 1.399(7) . ?
C21A C23A 1.524(8) . ?
C22A H22A 0.9500 . ?
C23A C24A 1.516(8) . ?
C23A C25A 1.540(8) . ?
C23A C26A 1.551(8) . ?
C24A H24A 0.9800 . ?
C24A H24B 0.9800 . ?
C24A H24C 0.9800 . ?
C25A H25A 0.9800 . ?
C25A H25B 0.9800 . ?
C25A H25C 0.9800 . ?
C26A H26A 0.9800 . ?
C26A H26B 0.9800 . ?
C26A H26C 0.9800 . ?
C27A C29A 1.525(9) . ?
C27A C28A 1.527(9) . ?
C27A C30A 1.541(8) . ?
C28A H28A 0.9800 . ?
C28A H28B 0.9800 . ?
C28A H28C 0.9800 . ?
C29A H29A 0.9800 . ?
C29A H29B 0.9800 . ?
C29A H29C 0.9800 . ?
C30A H30A 0.9800 . ?
C30A H30B 0.9800 . ?
C30A H30C 0.9800 . ?
C31A C32A 1.383(8) . ?
C31A C36A 1.387(8) . ?
C32A C33A 1.378(9) . ?
C32A H32A 0.9500 . ?
C33A C34A 1.391(9) . ?
C33A H33A 0.9500 . ?
C34A C35A 1.399(9) . ?
C34A C37A 1.501(9) . ?
C35A C36A 1.368(9) . ?
C35A H35A 0.9500 . ?
C36A H36A 0.9500 . ?
C37A H37A 0.9800 . ?
C37A H37B 0.9800 . ?
C37A H37C 0.9800 . ?
C38A C39A 1.379(7) . ?
C38A C43A 1.404(8) . ?
C39A C40A 1.389(8) . ?
C39A H39A 0.9500 . ?
C40A C41A 1.380(8) . ?
C40A H40A 0.9500 . ?
C41A C42A 1.381(8) . ?
C41A C44A 1.516(8) . ?
C42A C43A 1.366(8) . ?
C42A H42A 0.9500 . ?
C43A H43A 0.9500 . ?
C44A H44A 0.9800 . ?
C44A H44B 0.9800 . ?
C44A H44C 0.9800 . ?
C45A H45A 0.9900 . ?
C45A H45B 0.9900 . ?
N11B C12B 1.481(7) . ?
N11B C10B 1.498(6) . ?
N11B S3B 1.618(4) . ?
N15B C14B 1.489(7) . ?
N15B C16B 1.494(6) . ?
N15B S4B 1.635(4) . ?
S1B C7B 1.784(5) . ?
S1B C8B 1.835(5) . ?
S2B C18B 1.791(5) . ?
S2B C9B 1.821(5) . ?
S3B O2B 1.423(4) . ?
S3B O1B 1.432(4) . ?
S3B C31B 1.771(5) . ?
S4B O3B 1.431(4) . ?
S4B O4B 1.431(4) . ?
S4B C38B 1.770(6) . ?
C1B C2B 1.502(8) . ?
C1B H1B1 0.9900 . ?
C1B H1B2 0.9900 . ?
C2B C3B 1.390(8) . ?
C2B C7B 1.413(7) . ?
C3B C4B 1.396(8) . ?
C3B H3B 0.9500 . ?
C4B C5B 1.394(8) . ?
C4B C27B 1.532(8) . ?
C5B C6B 1.403(7) . ?
C5B H5B 0.9500 . ?
C6B C7B 1.387(7) . ?
C6B C10B 1.514(7) . ?
C8B C9B 1.502(7) . ?
C8B H8B1 0.9900 . ?
C8B H8B2 0.9900 . ?
C9B H9B1 0.9900 . ?
C9B H9B2 0.9900 . ?
C10B H10C 0.9900 . ?
C10B H10D 0.9900 . ?
C12B C13B 1.521(7) . ?
C12B H12C 0.9900 . ?
C12B H12D 0.9900 . ?
C13B C14B 1.523(7) . ?
C13B H13C 0.9900 . ?
C13B H13D 0.9900 . ?
C14B H14C 0.9900 . ?
C14B H14D 0.9900 . ?
C16B C17B 1.515(7) . ?
C16B H16C 0.9900 . ?
C16B H16D 0.9900 . ?
C17B C22B 1.390(7) . ?
C17B C18B 1.413(7) . ?
C18B C19B 1.413(7) . ?
C19B C20B 1.391(7) . ?
C19B C45B 1.512(7) . ?
C20B C21B 1.382(7) . ?
C20B H20B 0.9500 . ?
C21B C22B 1.398(7) . ?
C21B C23B 1.528(7) . ?
C22B H22B 0.9500 . ?
C23B C25B 1.511(8) . ?
C23B C26B 1.524(8) . ?
C23B C24B 1.533(8) . ?
C24B H24D 0.9800 . ?
C24B H24E 0.9800 . ?
C24B H24F 0.9800 . ?
C25B H25D 0.9800 . ?
C25B H25E 0.9800 . ?
C25B H25F 0.9800 . ?
C26B H26D 0.9800 . ?
C26B H26E 0.9800 . ?
C26B H26F 0.9800 . ?
C27B C28B 1.496(9) . ?
C27B C30B 1.533(9) . ?
C27B C29B 1.546(9) . ?
C28B H28D 0.9800 . ?
C28B H28E 0.9800 . ?
C28B H28F 0.9800 . ?
C29B H29D 0.9800 . ?
C29B H29E 0.9800 . ?
C29B H29F 0.9800 . ?
C30B H30D 0.9800 . ?
C30B H30E 0.9800 . ?
C30B H30F 0.9800 . ?
C31B C32B 1.379(8) . ?
C31B C36B 1.385(7) . ?
C32B C33B 1.381(8) . ?
C32B H32B 0.9500 . ?
C33B C34B 1.393(9) . ?
C33B H33B 0.9500 . ?
C34B C35B 1.370(8) . ?
C34B C37B 1.521(8) . ?
C35B C36B 1.378(8) . ?
C35B H35B 0.9500 . ?
C36B H36B 0.9500 . ?
C37B H37D 0.9800 . ?
C37B H37E 0.9800 . ?
C37B H37F 0.9800 . ?
C38B C39B 1.387(9) . ?
C38B C43B 1.391(9) . ?
C39B C40B 1.396(9) . ?
C39B H39B 0.9500 . ?
C40B C41B 1.382(11) . ?
C40B H40B 0.9500 . ?
C41B C42B 1.369(11) . ?
C41B C44B 1.518(10) . ?
C42B C43B 1.396(9) . ?
C42B H42B 0.9500 . ?
C43B H43B 0.9500 . ?
C44B H44D 0.9800 . ?
C44B H44E 0.9800 . ?
C44B H44F 0.9800 . ?
C45B H45C 0.9900 . ?
C45B H45D 0.9900 . ?
N11C C12C 1.475(6) . ?
N11C C10C 1.482(6) . ?
N11C S3C 1.626(5) . ?
N15C C14C 1.481(6) . ?
N15C C16C 1.504(7) . ?
N15C S4C 1.655(4) . ?
S1C C7C 1.791(5) . ?
S1C C8C 1.825(6) . ?
S2C C18C 1.785(5) . ?
S2C C9C 1.820(5) . ?
S3C O1C 1.424(4) . ?
S3C O2C 1.430(4) . ?
S3C C31C 1.768(6) . ?
S4C O3C 1.434(4) . ?
S4C O4C 1.435(4) . ?
S4C C38C 1.769(6) . ?
C1C C2C 1.519(7) . ?
C1C H1C1 0.9900 . ?
C1C H1C2 0.9900 . ?
C2C C3C 1.391(7) . ?
C2C C7C 1.399(7) . ?
C3C C4C 1.398(7) . ?
C3C H3C 0.9500 . ?
C4C C5C 1.392(7) . ?
C4C C27C 1.542(8) . ?
C5C C6C 1.390(7) . ?
C5C H5C 0.9500 . ?
C6C C7C 1.401(7) . ?
C6C C10C 1.527(7) . ?
C8C C9C 1.518(7) . ?
C8C H8C1 0.9900 . ?
C8C H8C2 0.9900 . ?
C9C H9C1 0.9900 . ?
C9C H9C2 0.9900 . ?
C10C H10E 0.9900 . ?
C10C H10F 0.9900 . ?
C12C C13C 1.525(7) . ?
C12C H12E 0.9900 . ?
C12C H12F 0.9900 . ?
C13C C14C 1.532(7) . ?
C13C H13E 0.9900 . ?
C13C H13F 0.9900 . ?
C14C H14E 0.9900 . ?
C14C H14F 0.9900 . ?
C16C C17C 1.506(7) . ?
C16C H16E 0.9900 . ?
C16C H16F 0.9900 . ?
C17C C22C 1.383(7) . ?
C17C C18C 1.406(7) . ?
C18C C19C 1.418(7) . ?
C19C C20C 1.399(7) . ?
C19C C45C 1.512(7) . ?
C20C C21C 1.377(7) . ?
C20C H20C 0.9500 . ?
C21C C22C 1.403(7) . ?
C21C C23C 1.534(7) . ?
C22C H22C 0.9500 . ?
C23C C24C 1.519(7) . ?
C23C C26C 1.531(7) . ?
C23C C25C 1.547(7) . ?
C24C H24G 0.9800 . ?
C24C H24H 0.9800 . ?
C24C H24I 0.9800 . ?
C25C H25G 0.9800 . ?
C25C H25H 0.9800 . ?
C25C H25I 0.9800 . ?
C26C H26G 0.9800 . ?
C26C H26H 0.9800 . ?
C26C H26I 0.9800 . ?
C27C C28C 1.517(8) . ?
C27C C30C 1.530(8) . ?
C27C C29C 1.551(9) . ?
C28C H28G 0.9800 . ?
C28C H28H 0.9800 . ?
C28C H28I 0.9800 . ?
C29C H29G 0.9800 . ?
C29C H29H 0.9800 . ?
C29C H29I 0.9800 . ?
C30C H30G 0.9800 . ?
C30C H30H 0.9800 . ?
C30C H30I 0.9800 . ?
C31C C36C 1.366(8) . ?
C31C C32C 1.375(8) . ?
C32C C33C 1.398(9) . ?
C32C H32C 0.9500 . ?
C33C C34C 1.378(8) . ?
C33C H33C 0.9500 . ?
C34C C35C 1.374(9) . ?
C34C C37C 1.501(9) . ?
C35C C36C 1.385(9) . ?
C35C H35C 0.9500 . ?
C36C H36C 0.9500 . ?
C37C H37G 0.9800 . ?
C37C H37H 0.9800 . ?
C37C H37I 0.9800 . ?
C38C C43C 1.391(8) . ?
C38C C39C 1.398(8) . ?
C39C C40C 1.377(8) . ?
C39C H39C 0.9500 . ?
C40C C41C 1.373(8) . ?
C40C H40C 0.9500 . ?
C41C C42C 1.387(8) . ?
C41C C44C 1.517(8) . ?
C42C C43C 1.388(8) . ?
C42C H42C 0.9500 . ?
C43C H43C 0.9500 . ?
C44C H44G 0.9800 . ?
C44C H44H 0.9800 . ?
C44C H44I 0.9800 . ?
C45C H45E 0.9900 . ?
C45C H45F 0.9900 . ?
O100 C100 1.211(7) . ?
C100 C102 1.470(8) . ?
C100 C101 1.480(9) . ?
C101 D10G 0.9800 . ?
C101 D10H 0.9800 . ?
C101 D10I 0.9800 . ?
C102 D10J 0.9800 . ?
C102 D10K 0.9800 . ?
C102 D10L 0.9800 . ?
O200 C200 1.216(8) . ?
C200 C201 1.493(9) . ?
C200 C202 1.501(9) . ?
C201 D20D 0.9800 . ?
C201 D20E 0.9800 . ?
C201 D20F 0.9800 . ?
C202 D20G 0.9800 . ?
C202 D20H 0.9800 . ?
C202 D20I 0.9800 . ?
O300 C300 1.192(7) . ?
C300 C302 1.467(9) . ?
C300 C301 1.473(6) . ?
C301 D30J 0.9800 . ?
C301 D30K 0.9800 . ?
C301 D30L 0.9800 . ?
C302 D30M 0.9800 . ?
C302 D30N 0.9800 . ?
C302 D30O 0.9800 . ?
O400 C400 1.209(7) . ?
C400 C401 1.471(8) . ?
C400 C402 1.475(8) . ?
C401 D40D 0.9800 . ?
C401 D40E 0.9800 . ?
C401 D40F 0.9800 . ?
C402 D40G 0.9800 . ?
C402 D40H 0.9800 . ?
C402 D40I 0.9800 . ?
O500 C500 1.204(8) . ?
C500 C501 1.467(10) . ?
C500 C502 1.481(10) . ?
C501 D50A 0.9800 . ?
C501 D50B 0.9800 . ?
C501 D50C 0.9800 . ?
C502 D50D 0.9800 . ?
C502 D50E 0.9800 . ?
C502 D50F 0.9800 . ?
O600 C600 1.201(9) . ?
C600 C601 1.478(6) . ?
C600 C602 1.497(10) . ?
C601 D60A 0.9800 . ?
C601 D60B 0.9800 . ?
C601 D60C 0.9800 . ?
C602 D60D 0.9800 . ?
C602 D60E 0.9800 . ?
C602 D60F 0.9800 . ?
O700 C700 1.217(7) . ?
C700 C702 1.471(8) . ?
C700 C701 1.491(8) . ?
C701 D70A 0.9800 . ?
C701 D70B 0.9800 . ?
C701 D70C 0.9800 . ?
C702 D70D 0.9800 . ?
C702 D70E 0.9800 . ?
C702 D70F 0.9800 . ?
OW1A HW11 0.98(1) . ?
OW1A HW12 0.97(1) . ?

loop_
_geom_hbond_atom_site_label_D
_geom_hbond_atom_site_label_H
_geom_hbond_atom_site_label_A
_geom_hbond_distance_DH
_geom_hbond_distance_HA
_geom_hbond_distance_DA
_geom_hbond_angle_DHA
_geom_hbond_site_symmetry_A
N1 HN1 S1A 1.01(2) 2.61(4) 3.283(5) 124(4) .
N1 HN1 S1B 1.01(2) 2.65(4) 3.332(5) 125(4) .
N1 HN1 S1C 1.01(2) 2.47(4) 3.198(4) 129(4) .
OW1A HW11 Cl1 0.98(1) 2.26(4) 3.163(9) 152(4) 2_546
OW1A HW12 Cl1 0.97(1) 2.11(4) 3.040(8) 160(4) .

loop_
_geom_torsion_atom_site_label_1
_geom_torsion_atom_site_label_2
_geom_torsion_atom_site_label_3
_geom_torsion_atom_site_label_4
_geom_torsion
_geom_torsion_site_symmetry_1
_geom_torsion_site_symmetry_2
_geom_torsion_site_symmetry_3
_geom_torsion_site_symmetry_4
_geom_torsion_publ_flag
C10A N11A S3A O1A 43.1(5) . . . . ?
C12A N11A S3A O1A -164.4(4) . . . . ?
C10A N11A S3A O2A 172.1(4) . . . . ?
C12A N11A S3A O2A -35.4(5) . . . . ?
C10A N11A S3A C31A -72.0(5) . . . . ?
C12A N11A S3A C31A 80.5(4) . . . . ?
C14A N15A S4A O3A 56.1(4) . . . . ?
C16A N15A S4A O3A -170.4(4) . . . . ?
C14A N15A S4A O4A -175.0(4) . . . . ?
C16A N15A S4A O4A -41.4(4) . . . . ?
C14A N15A S4A C38A -59.3(4) . . . . ?
C16A N15A S4A C38A 74.3(4) . . . . ?
C1B N1 C1A C2A -67.1(6) . . . . ?
C1C N1 C1A C2A 169.2(4) . . . . ?
N1 C1A C2A C3A 106.9(6) . . . . ?
N1 C1A C2A C7A -74.7(7) . . . . ?
C7A C2A C3A C4A 0.6(8) . . . . ?
C1A C2A C3A C4A 179.0(5) . . . . ?
C2A C3A C4A C5A -2.5(8) . . . . ?
C2A C3A C4A C27A 175.3(5) . . . . ?
C3A C4A C5A C6A 2.5(9) . . . . ?
C27A C4A C5A C6A -175.4(5) . . . . ?
C4A C5A C6A C7A -0.5(8) . . . . ?
C4A C5A C6A C10A 174.0(5) . . . . ?
C5A C6A C7A C2A -1.5(8) . . . . ?
C10A C6A C7A C2A -175.7(5) . . . . ?
C5A C6A C7A S1A 175.6(4) . . . . ?
C10A C6A C7A S1A 1.3(8) . . . . ?
C3A C2A C7A C6A 1.5(8) . . . . ?
C1A C2A C7A C6A -176.9(5) . . . . ?
C3A C2A C7A S1A -175.7(4) . . . . ?
C1A C2A C7A S1A 6.0(7) . . . . ?
C8A S1A C7A C6A 99.7(5) . . . . ?
C8A S1A C7A C2A -83.2(5) . . . . ?
C7A S1A C8A C9A -109.6(4) . . . . ?
S1A C8A C9A S2A -67.9(4) . . . . ?
C18A S2A C9A C8A 125.1(4) . . . . ?
C12A N11A C10A C6A 102.1(6) . . . . ?
S3A N11A C10A C6A -104.6(5) . . . . ?
C7A C6A C10A N11A -137.4(5) . . . . ?
C5A C6A C10A N11A 48.4(7) . . . . ?
C10A N11A C12A C13A 74.0(6) . . . . ?
S3A N11A C12A C13A -79.5(5) . . . . ?
N11A C12A C13A C14A 179.6(5) . . . . ?
C16A N15A C14A C13A 96.4(5) . . . . ?
S4A N15A C14A C13A -129.3(4) . . . . ?
C12A C13A C14A N15A 78.1(6) . . . . ?
C14A N15A C16A C17A -56.5(6) . . . . ?
S4A N15A C16A C17A 169.5(4) . . . . ?
N15A C16A C17A C22A 98.7(6) . . . . ?
N15A C16A C17A C18A -79.6(6) . . . . ?
C22A C17A C18A C19A -3.5(7) . . . . ?
C16A C17A C18A C19A 174.8(5) . . . . ?
C22A C17A C18A S2A 168.5(4) . . . . ?
C16A C17A C18A S2A -13.2(7) . . . . ?
C9A S2A C18A C19A -113.1(4) . . . . ?
C9A S2A C18A C17A 74.9(4) . . . . ?
C17A C18A C19A C20A 1.8(7) . . . . ?
S2A C18A C19A C20A -170.2(4) . . . . ?
C17A C18A C19A C45A 179.0(5) . . . . ?
S2A C18A C19A C45A 7.0(7) . . . . ?
C18A C19A C20A C21A 1.0(8) . . . . ?
C45A C19A C20A C21A -176.4(5) . . . . ?
C19A C20A C21A C22A -1.8(8) . . . . ?
C19A C20A C21A C23A 178.4(5) . . . . ?
C18A C17A C22A C21A 2.7(8) . . . . ?
C16A C17A C22A C21A -175.7(5) . . . . ?
C20A C21A C22A C17A 0.0(8) . . . . ?
C23A C21A C22A C17A 179.8(5) . . . . ?
C20A C21A C23A C24A 5.1(8) . . . . ?
C22A C21A C23A C24A -174.7(5) . . . . ?
C20A C21A C23A C25A -116.0(6) . . . . ?
C22A C21A C23A C25A 64.2(7) . . . . ?
C20A C21A C23A C26A 124.6(6) . . . . ?
C22A C21A C23A C26A -55.2(7) . . . . ?
C5A C4A C27A C29A 178.6(5) . . . . ?
C3A C4A C27A C29A 0.8(8) . . . . ?
C5A C4A C27A C28A 58.3(7) . . . . ?
C3A C4A C27A C28A -119.5(7) . . . . ?
C5A C4A C27A C30A -61.6(7) . . . . ?
C3A C4A C27A C30A 120.6(6) . . . . ?
O1A S3A C31A C32A -27.0(6) . . . . ?
O2A S3A C31A C32A -156.6(5) . . . . ?
N11A S3A C31A C32A 88.4(6) . . . . ?
O1A S3A C31A C36A 150.3(5) . . . . ?
O2A S3A C31A C36A 20.7(6) . . . . ?
N11A S3A C31A C36A -94.3(5) . . . . ?
C36A C31A C32A C33A 3.4(10) . . . . ?
S3A C31A C32A C33A -179.2(6) . . . . ?
C31A C32A C33A C34A -2.8(12) . . . . ?
C32A C33A C34A C35A 0.2(11) . . . . ?
C32A C33A C34A C37A 179.7(7) . . . . ?
C33A C34A C35A C36A 1.7(10) . . . . ?
C37A C34A C35A C36A -177.7(6) . . . . ?
C34A C35A C36A C31A -1.1(10) . . . . ?
C32A C31A C36A C35A -1.5(9) . . . . ?
S3A C31A C36A C35A -178.8(5) . . . . ?
O3A S4A C38A C39A 164.3(4) . . . . ?
O4A S4A C38A C39A 33.0(5) . . . . ?
N15A S4A C38A C39A -81.5(5) . . . . ?
O3A S4A C38A C43A -22.5(5) . . . . ?
O4A S4A C38A C43A -153.9(4) . . . . ?
N15A S4A C38A C43A 91.7(5) . . . . ?
C43A C38A C39A C40A -1.5(8) . . . . ?
S4A C38A C39A C40A 171.6(4) . . . . ?
C38A C39A C40A C41A 1.0(9) . . . . ?
C39A C40A C41A C42A 0.8(9) . . . . ?
C39A C40A C41A C44A 179.7(6) . . . . ?
C40A C41A C42A C43A -2.2(9) . . . . ?
C44A C41A C42A C43A 178.9(6) . . . . ?
C41A C42A C43A C38A 1.7(9) . . . . ?
C39A C38A C43A C42A 0.2(8) . . . . ?
S4A C38A C43A C42A -172.9(4) . . . . ?
C45C N46 C45A C19A 166.2(3) . . . . ?
C45B N46 C45A C19A -71.7(5) . . . . ?
C20A C19A C45A N46 -27.9(6) . . . . ?
C18A C19A C45A N46 154.8(5) . . . . ?
C12B N11B S3B O2B 32.6(4) . . . . ?
C10B N11B S3B O2B -131.0(4) . . . . ?
C12B N11B S3B O1B 162.7(4) . . . . ?
C10B N11B S3B O1B -1.0(5) . . . . ?
C12B N11B S3B C31B -82.4(4) . . . . ?
C10B N11B S3B C31B 114.0(4) . . . . ?
C14B N15B S4B O3B 177.5(4) . . . . ?
C16B N15B S4B O3B -38.9(4) . . . . ?
C14B N15B S4B O4B 48.6(4) . . . . ?
C16B N15B S4B O4B -167.7(4) . . . . ?
C14B N15B S4B C38B -66.3(5) . . . . ?
C16B N15B S4B C38B 77.4(5) . . . . ?
C1A N1 C1B C2B 168.0(5) . . . . ?
C1C N1 C1B C2B -67.5(5) . . . . ?
N1 C1B C2B C3B 105.0(6) . . . . ?
N1 C1B C2B C7B -76.1(6) . . . . ?
C7B C2B C3B C4B 1.2(8) . . . . ?
C1B C2B C3B C4B -179.9(5) . . . . ?
C2B C3B C4B C5B -2.6(8) . . . . ?
C2B C3B C4B C27B 175.8(5) . . . . ?
C3B C4B C5B C6B 0.4(8) . . . . ?
C27B C4B C5B C6B -177.9(5) . . . . ?
C4B C5B C6B C7B 3.2(8) . . . . ?
C4B C5B C6B C10B 179.6(5) . . . . ?
C5B C6B C7B C2B -4.5(8) . . . . ?
C10B C6B C7B C2B 179.2(5) . . . . ?
C5B C6B C7B S1B 172.3(4) . . . . ?
C10B C6B C7B S1B -4.0(7) . . . . ?
C3B C2B C7B C6B 2.4(8) . . . . ?
C1B C2B C7B C6B -176.4(5) . . . . ?
C3B C2B C7B S1B -174.4(4) . . . . ?
C1B C2B C7B S1B 6.7(7) . . . . ?
C8B S1B C7B C6B 102.6(5) . . . . ?
C8B S1B C7B C2B -80.5(4) . . . . ?
C7B S1B C8B C9B -121.6(4) . . . . ?
S1B C8B C9B S2B -62.8(5) . . . . ?
C18B S2B C9B C8B 118.6(4) . . . . ?
C12B N11B C10B C6B 101.8(5) . . . . ?
S3B N11B C10B C6B -94.9(5) . . . . ?
C7B C6B C10B N11B -120.4(5) . . . . ?
C5B C6B C10B N11B 63.3(6) . . . . ?
C10B N11B C12B C13B 74.9(6) . . . . ?
S3B N11B C12B C13B -89.2(5) . . . . ?
N11B C12B C13B C14B 174.0(4) . . . . ?
C16B N15B C14B C13B 97.7(5) . . . . ?
S4B N15B C14B C13B -118.1(4) . . . . ?
C12B C13B C14B N15B 74.6(6) . . . . ?
C14B N15B C16B C17B -59.7(6) . . . . ?
S4B N15B C16B C17B 156.5(4) . . . . ?
N15B C16B C17B C22B 101.9(6) . . . . ?
N15B C16B C17B C18B -81.0(6) . . . . ?
C22B C17B C18B C19B 2.7(7) . . . . ?
C16B C17B C18B C19B -174.4(5) . . . . ?
C22B C17B C18B S2B 171.1(4) . . . . ?
C16B C17B C18B S2B -6.0(7) . . . . ?
C9B S2B C18B C19B -121.8(4) . . . . ?
C9B S2B C18B C17B 69.7(5) . . . . ?
C17B C18B C19B C20B -1.2(7) . . . . ?
S2B C18B C19B C20B -169.8(4) . . . . ?
C17B C18B C19B C45B 177.0(5) . . . . ?
S2B C18B C19B C45B 8.3(7) . . . . ?
C18B C19B C20B C21B -0.7(8) . . . . ?
C45B C19B C20B C21B -179.0(5) . . . . ?
C19B C20B C21B C22B 1.0(8) . . . . ?
C19B C20B C21B C23B 175.9(5) . . . . ?
C18B C17B C22B C21B -2.5(8) . . . . ?
C16B C17B C22B C21B 174.7(5) . . . . ?
C20B C21B C22B C17B 0.7(8) . . . . ?
C23B C21B C22B C17B -174.2(5) . . . . ?
C20B C21B C23B C25B -96.7(6) . . . . ?
C22B C21B C23B C25B 78.0(7) . . . . ?
C20B C21B C23B C26B 22.9(7) . . . . ?
C22B C21B C23B C26B -162.5(5) . . . . ?
C20B C21B C23B C24B 144.0(5) . . . . ?
C22B C21B C23B C24B -41.4(7) . . . . ?
C5B C4B C27B C28B -1.1(9) . . . . ?
C3B C4B C27B C28B -179.4(6) . . . . ?
C5B C4B C27B C30B 120.3(6) . . . . ?
C3B C4B C27B C30B -57.9(7) . . . . ?
C5B C4B C27B C29B -122.1(6) . . . . ?
C3B C4B C27B C29B 59.7(8) . . . . ?
O2B S3B C31B C32B 57.9(5) . . . . ?
O1B S3B C31B C32B -70.2(5) . . . . ?
N11B S3B C31B C32B 175.2(4) . . . . ?
O2B S3B C31B C36B -124.2(5) . . . . ?
O1B S3B C31B C36B 107.8(5) . . . . ?
N11B S3B C31B C36B -6.8(6) . . . . ?
C36B C31B C32B C33B -1.5(9) . . . . ?
S3B C31B C32B C33B 176.5(5) . . . . ?
C31B C32B C33B C34B 0.6(10) . . . . ?
C32B C33B C34B C35B 0.7(10) . . . . ?
C32B C33B C34B C37B -179.0(6) . . . . ?
C33B C34B C35B C36B -1.3(10) . . . . ?
C37B C34B C35B C36B 178.5(6) . . . . ?
C34B C35B C36B C31B 0.4(9) . . . . ?
C32B C31B C36B C35B 1.0(9) . . . . ?
S3B C31B C36B C35B -176.9(5) . . . . ?
O3B S4B C38B C39B -129.7(5) . . . . ?
O4B S4B C38B C39B 0.1(6) . . . . ?
N15B S4B C38B C39B 114.4(5) . . . . ?
O3B S4B C38B C43B 45.6(5) . . . . ?
O4B S4B C38B C43B 175.4(5) . . . . ?
N15B S4B C38B C43B -70.4(5) . . . . ?
C43B C38B C39B C40B 0.0(10) . . . . ?
S4B C38B C39B C40B 175.1(5) . . . . ?
C38B C39B C40B C41B 0.1(10) . . . . ?
C39B C40B C41B C42B 1.4(11) . . . . ?
C39B C40B C41B C44B -177.1(7) . . . . ?
C40B C41B C42B C43B -2.9(11) . . . . ?
C44B C41B C42B C43B 175.6(7) . . . . ?
C39B C38B C43B C42B -1.4(9) . . . . ?
S4B C38B C43B C42B -176.6(5) . . . . ?
C41B C42B C43B C38B 2.9(10) . . . . ?
C45A N46 C45B C19B 168.0(4) . . . . ?
C45C N46 C45B C19B -69.7(5) . . . . ?
C20B C19B C45B N46 -27.1(6) . . . . ?
C18B C19B C45B N46 154.7(5) . . . . ?
C12C N11C S3C O1C -169.1(4) . . . . ?
C10C N11C S3C O1C 34.5(5) . . . . ?
C12C N11C S3C O2C -39.3(5) . . . . ?
C10C N11C S3C O2C 164.3(4) . . . . ?
C12C N11C S3C C31C 75.9(5) . . . . ?
C10C N11C S3C C31C -80.6(4) . . . . ?
C14C N15C S4C O3C 43.2(4) . . . . ?
C16C N15C S4C O3C -179.6(3) . . . . ?
C14C N15C S4C O4C 172.2(3) . . . . ?
C16C N15C S4C O4C -50.6(4) . . . . ?
C14C N15C S4C C38C -72.3(4) . . . . ?
C16C N15C S4C C38C 64.9(4) . . . . ?
C1B N1 C1C C2C 164.4(4) . . . . ?
C1A N1 C1C C2C -71.5(4) . . . . ?
N1 C1C C2C C3C 121.2(5) . . . . ?
N1 C1C C2C C7C -65.0(7) . . . . ?
C7C C2C C3C C4C -1.3(9) . . . . ?
C1C C2C C3C C4C 172.7(5) . . . . ?
C2C C3C C4C C5C 4.0(9) . . . . ?
C2C C3C C4C C27C -176.4(5) . . . . ?
C3C C4C C5C C6C -2.6(9) . . . . ?
C27C C4C C5C C6C 177.8(5) . . . . ?
C4C C5C C6C C7C -1.5(8) . . . . ?
C4C C5C C6C C10C 173.5(5) . . . . ?
C3C C2C C7C C6C -2.8(8) . . . . ?
C1C C2C C7C C6C -176.6(5) . . . . ?
C3C C2C C7C S1C 177.6(4) . . . . ?
C1C C2C C7C S1C 3.8(7) . . . . ?
C5C C6C C7C C2C 4.2(8) . . . . ?
C10C C6C C7C C2C -170.7(5) . . . . ?
C5C C6C C7C S1C -176.2(4) . . . . ?
C10C C6C C7C S1C 8.9(7) . . . . ?
C8C S1C C7C C2C -83.5(5) . . . . ?
C8C S1C C7C C6C 96.9(5) . . . . ?
C7C S1C C8C C9C -114.5(4) . . . . ?
S1C C8C C9C S2C -63.8(5) . . . . ?
C18C S2C C9C C8C 122.0(4) . . . . ?
C12C N11C C10C C6C 100.9(5) . . . . ?
S3C N11C C10C C6C -101.9(5) . . . . ?
C5C C6C C10C N11C 37.7(7) . . . . ?
C7C C6C C10C N11C -147.4(5) . . . . ?
C10C N11C C12C C13C 78.8(6) . . . . ?
S3C N11C C12C C13C -78.5(5) . . . . ?
N11C C12C C13C C14C -176.4(4) . . . . ?
C16C N15C C14C C13C 98.0(5) . . . . ?
S4C N15C C14C C13C -125.7(4) . . . . ?
C12C C13C C14C N15C 71.9(6) . . . . ?
C14C N15C C16C C17C -55.1(6) . . . . ?
S4C N15C C16C C17C 168.1(3) . . . . ?
N15C C16C C17C C22C 91.8(6) . . . . ?
N15C C16C C17C C18C -86.9(6) . . . . ?
C22C C17C C18C C19C -3.5(8) . . . . ?
C16C C17C C18C C19C 175.3(5) . . . . ?
C22C C17C C18C S2C 166.7(4) . . . . ?
C16C C17C C18C S2C -14.5(7) . . . . ?
C9C S2C C18C C17C 71.0(5) . . . . ?
C9C S2C C18C C19C -118.7(4) . . . . ?
C17C C18C C19C C20C 1.5(7) . . . . ?
S2C C18C C19C C20C -169.0(4) . . . . ?
C17C C18C C19C C45C 179.8(5) . . . . ?
S2C C18C C19C C45C 9.3(7) . . . . ?
C18C C19C C20C C21C 0.4(8) . . . . ?
C45C C19C C20C C21C -177.9(5) . . . . ?
C19C C20C C21C C22C -0.4(8) . . . . ?
C19C C20C C21C C23C 178.3(5) . . . . ?
C18C C17C C22C C21C 3.6(8) . . . . ?
C16C C17C C22C C21C -175.3(5) . . . . ?
C20C C21C C22C C17C -1.6(8) . . . . ?
C23C C21C C22C C17C 179.6(5) . . . . ?
C20C C21C C23C C24C 12.0(7) . . . . ?
C22C C21C C23C C24C -169.3(5) . . . . ?
C20C C21C C23C C26C 133.2(5) . . . . ?
C22C C21C C23C C26C -48.1(7) . . . . ?
C20C C21C C23C C25C -107.7(6) . . . . ?
C22C C21C C23C C25C 71.0(6) . . . . ?
C5C C4C C27C C28C 124.7(6) . . . . ?
C3C C4C C27C C28C -54.9(8) . . . . ?
C5C C4C C27C C30C 2.4(9) . . . . ?
C3C C4C C27C C30C -177.3(6) . . . . ?
C5C C4C C27C C29C -117.2(6) . . . . ?
C3C C4C C27C C29C 63.2(7) . . . . ?
O1C S3C C31C C36C 133.8(5) . . . . ?
O2C S3C C31C C36C 3.0(6) . . . . ?
N11C S3C C31C C36C -111.7(5) . . . . ?
O1C S3C C31C C32C -44.8(6) . . . . ?
O2C S3C C31C C32C -175.6(5) . . . . ?
N11C S3C C31C C32C 69.7(5) . . . . ?
C36C C31C C32C C33C 0.2(10) . . . . ?
S3C C31C C32C C33C 178.9(5) . . . . ?
C31C C32C C33C C34C -0.3(10) . . . . ?
C32C C33C C34C C35C 1.0(10) . . . . ?
C32C C33C C34C C37C -179.4(6) . . . . ?
C33C C34C C35C C36C -1.7(10) . . . . ?
C37C C34C C35C C36C 178.7(6) . . . . ?
C32C C31C C36C C35C -0.9(9) . . . . ?
S3C C31C C36C C35C -179.5(5) . . . . ?
C34C C35C C36C C31C 1.7(11) . . . . ?
O3C S4C C38C C43C -19.5(5) . . . . ?
O4C S4C C38C C43C -151.9(4) . . . . ?
N15C S4C C38C C43C 94.0(5) . . . . ?
O3C S4C C38C C39C 165.7(4) . . . . ?
O4C S4C C38C C39C 33.4(5) . . . . ?
N15C S4C C38C C39C -80.8(5) . . . . ?
C43C C38C C39C C40C -3.5(8) . . . . ?
S4C C38C C39C C40C 171.2(4) . . . . ?
C38C C39C C40C C41C 1.4(9) . . . . ?
C39C C40C C41C C42C 1.7(9) . . . . ?
C39C C40C C41C C44C -178.4(5) . . . . ?
C40C C41C C42C C43C -2.9(9) . . . . ?
C44C C41C C42C C43C 177.2(6) . . . . ?
C41C C42C C43C C38C 0.9(9) . . . . ?
C39C C38C C43C C42C 2.4(8) . . . . ?
S4C C38C C43C C42C -172.3(4) . . . . ?
C45A N46 C45C C19C -71.5(4) . . . . ?
C45B N46 C45C C19C 164.9(3) . . . . ?
C20C C19C C45C N46 -21.4(6) . . . . ?
C18C C19C C45C N46 160.3(4) . . . . ?
